data_4134232
loop_
_publ_author_name
'Urieta-Mora, Javier'
'Krug, Marcel'
'Alex, Wiebke'
'Perles, Josefina'
'Fernandez, Israel'
'Molina-Ontoria, Agust\'in'
'Guldi, Dirk M.'
'Mart\'in, Nazario'

_publ_section_title
;
 Homo and Hetero Molecular 3D Nanographenes Employing a Cyclooctatetraene
 Scaffold.
;
_journal_name_full 'Journal of the American Chemical Society'
_journal_paper_doi 10.1021/jacs.9b10203
_journal_year 2019
_chemical_formula_sum 'C108.88 H67.5 Cl0.5 O0.75'
_chemical_formula_weight 1405.35
_chemical_name_common JU833_150K
_space_group_crystal_system triclinic
_space_group_IT_number 2
_space_group_name_Hall '-P 1'
_space_group_name_H-M_alt 'P -1'
_atom_sites_solution_hydrogens geom
_cell_angle_alpha 93.006(5)
_cell_angle_beta 96.297(5)
_cell_angle_gamma 104.808(5)
_cell_formula_units_Z 4
_cell_length_a 20.3136(16)
_cell_length_b 23.489(2)
_cell_length_c 27.759(3)
_cell_measurement_reflns_used 9408
_cell_measurement_temperature 150.(2)
_cell_measurement_theta_max 22.2100
_cell_measurement_theta_min 2.3075
_cell_volume 12683(2)
_computing_cell_refinement 'Bruker SAINT'
_computing_data_collection 'Bruker APEX2'
_computing_data_reduction 'Bruker SAINT'
_computing_molecular_graphics 'Bruker SHELXTL'
_computing_publication_material 'Bruker SHELXTL'
_computing_structure_refinement 'SHELXL-2014/7 (Sheldrick, 2014)'
_computing_structure_solution 'SHELXS-97 (Sheldrick 2008)'
_diffrn_ambient_temperature 150.(2)
_diffrn_detector_area_resol_mean 8.3333
_diffrn_measured_fraction_theta_full 1.000
_diffrn_measured_fraction_theta_max 1.000
_diffrn_measurement_device_type 'Bruker Kappa Apex II'
_diffrn_radiation_type 'Mo K\a'
_diffrn_radiation_wavelength 0.71073
_diffrn_reflns_av_R_equivalents 0.1657
_diffrn_reflns_av_unetI/netI 0.1181
_diffrn_reflns_limit_h_max 24
_diffrn_reflns_limit_h_min -24
_diffrn_reflns_limit_k_max 28
_diffrn_reflns_limit_k_min -28
_diffrn_reflns_limit_l_max 33
_diffrn_reflns_limit_l_min -33
_diffrn_reflns_number 457936
_diffrn_reflns_theta_full 25.35
_diffrn_reflns_theta_max 25.35
_diffrn_reflns_theta_min 1.04
_exptl_absorpt_coefficient_mu 0.052
_exptl_absorpt_correction_T_max 0.99
_exptl_absorpt_correction_T_min 0.78
_exptl_absorpt_correction_type multi-scan
_exptl_absorpt_process_details sadabs
_exptl_crystal_colour 'clear orange'
_exptl_crystal_density_diffrn 0.736
_exptl_crystal_density_method 'not measured'
_exptl_crystal_description prismatic
_exptl_crystal_F_000 2941
_exptl_crystal_size_max 0.427
_exptl_crystal_size_mid 0.415
_exptl_crystal_size_min 0.171
_refine_diff_density_max 2.320
_refine_diff_density_min -1.097
_refine_ls_extinction_method none
_refine_ls_goodness_of_fit_ref 1.760
_refine_ls_hydrogen_treatment constr
_refine_ls_matrix_type full
_refine_ls_number_parameters 1911
_refine_ls_number_reflns 46468
_refine_ls_number_restraints 125
_refine_ls_restrained_S_all 1.761
_refine_ls_R_factor_all 0.4110
_refine_ls_R_factor_gt 0.2896
_refine_ls_shift/su_max 0.040
_refine_ls_shift/su_mean 0.001
_refine_ls_structure_factor_coef Fsqd
_refine_ls_weighting_details 'w=1/[\s^2^(Fo^2^)+(0.3000P)^2^+19.7000P] where P=(Fo^2^+2Fc^2^)/3'
_refine_ls_weighting_scheme calc
_refine_ls_wR_factor_gt 0.6505
_refine_ls_wR_factor_ref 0.7188
_reflns_number_gt 21388
_reflns_number_total 46468
_reflns_threshold_expression 'I > 2\s(I)'
_cod_data_source_file ja9b10203_si_002.cif
_cod_data_source_block 6_02518AgustinMolina_vial2
_cod_original_cell_volume 12683.2(19)
_cod_original_formula_sum 'C108.88 H67.50 Cl0.50 O0.75'
_cod_database_code 4134232

loop_
_space_group_symop_operation_xyz
'x, y, z'
'-x, -y, -z'

loop_
_atom_site_type_symbol
_atom_site_label
_atom_site_fract_x
_atom_site_fract_y
_atom_site_fract_z
_atom_site_U_iso_or_equiv
_atom_site_adp_type
_atom_site_calc_flag
_atom_site_refinement_flags_adp
_atom_site_refinement_flags_occupancy
_atom_site_refinement_flags_posn
_atom_site_occupancy
_atom_site_disorder_assembly
_atom_site_disorder_group
C C1 0.5516(5) 0.3732(4) 0.2243(3) 0.032(2) Uani d . . . 1 . .
C C2 0.5346(5) 0.3093(5) 0.2162(4) 0.037(2) Uani d . . . 1 . .
C C3 0.4694(5) 0.2808(5) 0.1992(4) 0.042(3) Uani d . . . 1 . .
H H3 0.459 0.2401 0.1919 0.05 Uiso calc U . R 1 . .
C C4 0.4157(5) 0.3088(5) 0.1918(4) 0.047(3) Uani d . . . 1 . .
C C5 0.4314(5) 0.3705(5) 0.2032(4) 0.038(2) Uani d . . . 1 . .
C C6 0.4996(5) 0.4004(5) 0.2198(4) 0.042(3) Uani d . . . 1 . .
H H6 0.5101 0.4409 0.2282 0.051 Uiso calc U . R 1 . .
C C7 0.3455(6) 0.2745(6) 0.1743(5) 0.064(4) Uani d . . . 1 . .
C C8 0.3319(8) 0.2184(8) 0.1527(8) 0.119(8) Uani d . . . 1 . .
H H8 0.368 0.202 0.1481 0.143 Uiso calc U . R 1 . .
C C9 0.2644(9) 0.1851(8) 0.1375(11) 0.151(11) Uani d . . D 1 . .
C C10 0.2115(7) 0.2102(8) 0.1500(10) 0.147(11) Uani d . . . 1 . .
H H10 0.1665 0.1868 0.1447 0.176 Uiso calc U . R 1 . .
C C11 0.2233(6) 0.2681(6) 0.1700(6) 0.076(4) Uani d . . . 1 . .
C C12 0.2936(5) 0.3014(5) 0.1823(5) 0.053(3) Uani d . . . 1 . .
C C13 0.3761(5) 0.3993(5) 0.2025(4) 0.042(3) Uani d . . . 1 . .
C C14 0.3075(5) 0.3622(5) 0.1991(4) 0.043(3) Uani d . . . 1 . .
C C15 0.2544(5) 0.3847(5) 0.2125(4) 0.045(3) Uani d . . . 1 . .
C C16 0.2686(5) 0.4438(4) 0.2328(4) 0.034(2) Uani d . . . 1 . .
C C17 0.3346(5) 0.4831(4) 0.2320(4) 0.035(2) Uani d . . . 1 . .
C C18 0.3865(5) 0.4623(5) 0.2105(4) 0.041(3) Uani d . . . 1 . .
C C19 0.4803(4) 0.4954(3) 0.1603(3) 0.056(3) Uani d . . G 1 . .
H H19 0.4712 0.4565 0.1473 0.068 Uiso calc U . R 1 . .
C C20 0.4433(3) 0.5099(3) 0.1961(3) 0.041(3) Uani d . . G 1 . .
C C21 0.4568(3) 0.5682(3) 0.2155(2) 0.043(3) Uani d . . G 1 . .
C C22 0.5074(4) 0.6118(3) 0.1990(3) 0.051(3) Uani d . . G 1 . .
H H22 0.5165 0.6508 0.212 0.061 Uiso calc U . R 1 . .
C C23 0.5445(3) 0.5973(3) 0.1632(3) 0.064(4) Uani d . . DG 1 . .
C C24 0.5309(4) 0.5391(4) 0.1438(2) 0.056(3) Uani d . . G 1 . .
H H24 0.5557 0.5294 0.1198 0.068 Uiso calc U . R 1 . .
C C25 0.1680(6) 0.2941(6) 0.1793(5) 0.058(3) Uani d . . . 1 . .
C C26 0.0988(6) 0.2663(6) 0.1637(5) 0.069(4) Uani d . . . 1 . .
H H26 0.0877 0.2286 0.1476 0.083 Uiso calc U . R 1 . .
C C27 0.0468(6) 0.2917(7) 0.1708(5) 0.069(4) Uani d . . D 1 . .
C C28 0.0626(6) 0.3422(6) 0.2005(5) 0.067(4) Uani d . . . 1 . .
H H28 0.0269 0.3576 0.2084 0.08 Uiso calc U . R 1 . .
C C29 0.1306(5) 0.3732(5) 0.2201(5) 0.050(3) Uani d . . . 1 . .
C C30 0.1839(5) 0.3501(5) 0.2033(4) 0.048(3) Uani d . . . 1 . .
C C31 0.2163(5) 0.4651(4) 0.2542(4) 0.034(2) Uani d . . . 1 . .
C C32 0.1493(5) 0.4276(5) 0.2501(4) 0.047(3) Uani d . . . 1 . .
C C33 0.1029(6) 0.4424(5) 0.2790(4) 0.049(3) Uani d . . . 1 . .
H H33 0.0599 0.4164 0.279 0.058 Uiso calc U . R 1 . .
C C34 0.1207(5) 0.4960(6) 0.3082(4) 0.053(3) Uani d . . D 1 . .
C C35 0.1855(5) 0.5340(5) 0.3084(4) 0.045(3) Uani d . . . 1 . .
H H35 0.1973 0.5699 0.3273 0.054 Uiso calc U . R 1 . .
C C36 0.2333(5) 0.5197(4) 0.2808(4) 0.035(2) Uani d . . . 1 . .
C C37 0.3485(5) 0.5423(4) 0.2528(4) 0.034(2) Uani d . . . 1 . .
C C38 0.3018(5) 0.5609(5) 0.2798(4) 0.035(2) Uani d . . . 1 . .
C C39 0.3207(5) 0.6168(5) 0.3043(4) 0.045(3) Uani d . . . 1 . .
H H39 0.2891 0.6287 0.3215 0.054 Uiso calc U . R 1 . .
C C40 0.3852(5) 0.6557(4) 0.3040(4) 0.041(3) Uani d . . D 1 . .
C C41 0.4286(5) 0.6374(5) 0.2755(4) 0.043(3) Uani d . . . 1 . .
H H41 0.4709 0.6636 0.2737 0.051 Uiso calc U . R 1 . .
C C42 0.4137(5) 0.5838(5) 0.2500(4) 0.040(3) Uani d . . . 1 . .
C C43 0.2498(11) 0.1264(8) 0.1054(8) 0.058(6) Uiso d . P D 0.5 . .
C C44 0.288(2) 0.0888(19) 0.1347(16) 0.057(13) Uiso d . P D 0.25 . .
C C45 0.1731(12) 0.0949(15) 0.0933(13) 0.030(8) Uiso d . P D 0.25 . .
C C47 -0.0273(6) 0.2663(7) 0.1465(6) 0.103(7) Uani d . . D 1 . .
C C48 -0.0746(14) 0.2521(12) 0.1862(8) 0.071(8) Uiso d . P D 0.5 . .
H H48A -0.0749 0.2881 0.2041 0.106 Uiso calc U P R 0.5 . .
H H48B -0.0581 0.2269 0.2079 0.106 Uiso calc U P R 0.5 . .
H H48C -0.1203 0.2325 0.1715 0.106 Uiso calc U P R 0.5 . .
C C49 -0.0470(17) 0.3116(11) 0.1131(10) 0.088(9) Uiso d . P D 0.5 . .
H H49A -0.0061 0.3401 0.1071 0.132 Uiso calc U P R 0.5 . .
H H49B -0.0759 0.3314 0.1287 0.132 Uiso calc U P R 0.5 . .
H H49C -0.0712 0.2914 0.0828 0.132 Uiso calc U P R 0.5 . .
C C50 -0.0357(11) 0.2092(7) 0.1129(7) 0.040(5) Uiso d . P D 0.5 . .
H H50A -0.0235 0.1795 0.1318 0.06 Uiso calc U P R 0.5 . .
H H50B -0.0064 0.2177 0.0879 0.06 Uiso calc U P R 0.5 . .
H H50C -0.0826 0.195 0.0983 0.06 Uiso calc U P R 0.5 . .
C C51 0.0697(5) 0.5069(5) 0.3421(4) 0.056(3) Uani d . . D 1 . .
C C52 0.0605(10) 0.4579(7) 0.3786(6) 0.035(5) Uiso d . P D 0.5 . .
H H52A 0.0338 0.421 0.3619 0.052 Uiso calc U P R 0.5 . .
H H52B 0.0374 0.4686 0.4046 0.052 Uiso calc U P R 0.5 . .
H H52C 0.1048 0.454 0.3916 0.052 Uiso calc U P R 0.5 . .
C C53 -0.0014(8) 0.5009(8) 0.3143(6) 0.034(4) Uiso d . P D 0.5 . .
H H53A 0.0008 0.5324 0.2933 0.051 Uiso calc U P R 0.5 . .
H H53B -0.0333 0.503 0.337 0.051 Uiso calc U P R 0.5 . .
H H53C -0.0165 0.4636 0.2952 0.051 Uiso calc U P R 0.5 . .
C C54 0.0950(9) 0.5676(6) 0.3717(6) 0.027(4) Uiso d . P D 0.5 . .
H H54A 0.1392 0.5709 0.3895 0.041 Uiso calc U P R 0.5 . .
H H54B 0.063 0.5712 0.394 0.041 Uiso calc U P R 0.5 . .
H H54C 0.0984 0.5984 0.35 0.041 Uiso calc U P R 0.5 . .
C C55 0.4058(5) 0.7162(4) 0.3329(4) 0.055(3) Uani d . . D 1 . .
C C56 0.3728(11) 0.7111(10) 0.3816(6) 0.048(5) Uiso d . P D 0.5 . .
H H56A 0.325 0.6908 0.3747 0.071 Uiso calc U P R 0.5 . .
H H56B 0.3777 0.75 0.3966 0.071 Uiso calc U P R 0.5 . .
H H56C 0.3956 0.6895 0.4032 0.071 Uiso calc U P R 0.5 . .
C C57 0.3716(11) 0.7579(9) 0.3031(7) 0.048(6) Uiso d . P D 0.5 . .
H H57A 0.3858 0.7592 0.2712 0.072 Uiso calc U P R 0.5 . .
H H57B 0.3855 0.797 0.3193 0.072 Uiso calc U P R 0.5 . .
H H57C 0.3226 0.7434 0.3003 0.072 Uiso calc U P R 0.5 . .
C C58 0.4828(8) 0.7449(11) 0.3434(9) 0.063(7) Uiso d . P D 0.5 . .
H H58A 0.5057 0.7166 0.3555 0.095 Uiso calc U P R 0.5 . .
H H58B 0.4912 0.7779 0.3673 0.095 Uiso calc U P R 0.5 . .
H H58C 0.5 0.7585 0.314 0.095 Uiso calc U P R 0.5 . .
C C59 0.6015(7) 0.6477(6) 0.1465(5) 0.021(4) Uiso d . P D 0.5 . .
C C60 0.6728(9) 0.6420(10) 0.1689(8) 0.048(6) Uiso d . P D 0.5 . .
H H60A 0.6749 0.6018 0.1637 0.073 Uiso calc U P R 0.5 . .
H H60B 0.6795 0.6533 0.2032 0.073 Uiso calc U P R 0.5 . .
H H60C 0.7082 0.6674 0.1537 0.073 Uiso calc U P R 0.5 . .
C C62 0.6018(14) 0.7113(9) 0.1663(9) 0.072(8) Uiso d . P D 0.5 . .
H H62A 0.6412 0.7393 0.1576 0.109 Uiso calc U P R 0.5 . .
H H62B 0.6036 0.7131 0.201 0.109 Uiso calc U P R 0.5 . .
H H62C 0.5608 0.7206 0.1523 0.109 Uiso calc U P R 0.5 . .
C C61 0.5967(13) 0.6436(11) 0.0907(6) 0.061(7) Uiso d . P D 0.5 . .
H H61A 0.6254 0.6198 0.0803 0.092 Uiso calc U P R 0.5 . .
H H61B 0.6116 0.6825 0.08 0.092 Uiso calc U P R 0.5 . .
H H61C 0.55 0.6259 0.0769 0.092 Uiso calc U P R 0.5 . .
C C63 0.5908(5) 0.2805(5) 0.2268(3) 0.036(2) Uani d . . . 1 . .
C C64 0.6126(5) 0.2714(4) 0.2751(3) 0.030(2) Uani d . . . 1 . .
C C65 0.6650(5) 0.2423(4) 0.2848(3) 0.026(2) Uani d . . . 1 . .
C C66 0.6892(5) 0.2185(4) 0.2452(3) 0.027(2) Uani d . . . 1 . .
C C67 0.6695(5) 0.2305(5) 0.1967(3) 0.038(3) Uani d . . . 1 . .
C C68 0.6204(5) 0.2613(5) 0.1891(4) 0.039(2) Uani d . . . 1 . .
H H68 0.6069 0.2692 0.1576 0.047 Uiso calc U . R 1 . .
C C69 0.6937(5) 0.2342(4) 0.3337(3) 0.028(2) Uani d . . . 1 . .
C C70 0.6857(5) 0.2677(5) 0.3754(4) 0.036(2) Uani d . . . 1 . .
H H70 0.661 0.2958 0.3713 0.044 Uiso calc U . R 1 . .
C C71 0.7120(5) 0.2611(5) 0.4212(3) 0.038(2) Uani d . . D 1 . .
C C72 0.7447(5) 0.2159(5) 0.4290(3) 0.037(2) Uani d . . . 1 . .
H H72 0.7583 0.2079 0.4605 0.045 Uiso calc U . R 1 . .
C C73 0.7567(5) 0.1827(4) 0.3886(3) 0.032(2) Uani d . . . 1 . .
C C74 0.7351(5) 0.1935(4) 0.3410(3) 0.027(2) Uani d . . . 1 . .
C C75 0.7351(4) 0.1793(4) 0.2520(3) 0.0226(19) Uani d . . . 1 . .
C C76 0.7546(4) 0.1664(4) 0.2997(3) 0.0173(17) Uani d . . . 1 . .
C C77 0.7983(4) 0.1275(4) 0.3065(3) 0.0212(19) Uani d . . . 1 . .
C C78 0.8202(4) 0.1027(4) 0.2663(3) 0.0235(19) Uani d . . . 1 . .
C C79 0.7999(5) 0.1157(4) 0.2189(3) 0.025(2) Uani d . . . 1 . .
C C80 0.7578(4) 0.1543(4) 0.2117(3) 0.025(2) Uani d . . . 1 . .
C C81 0.6997(6) 0.2108(5) 0.1563(4) 0.043(3) Uani d . . . 1 . .
C C82 0.7404(5) 0.1707(4) 0.1634(3) 0.033(2) Uani d . . . 1 . .
C C83 0.7663(6) 0.1490(5) 0.1232(4) 0.044(3) Uani d . . . 1 . .
C C84 0.7560(7) 0.1703(7) 0.0788(5) 0.070(4) Uani d . . . 1 . .
H H84 0.7719 0.1544 0.0523 0.084 Uiso calc U . R 1 . .
C C85 0.7236(11) 0.2136(9) 0.0718(6) 0.113(7) Uani d . . D 1 . .
C C86 0.6919(7) 0.2325(7) 0.1115(5) 0.074(4) Uani d . . . 1 . .
H H86 0.666 0.2596 0.1068 0.089 Uiso calc U . R 1 . .
C C87 0.7949(5) 0.1391(4) 0.3952(3) 0.030(2) Uani d . . . 1 . .
C C88 0.8109(6) 0.1212(5) 0.4417(4) 0.047(3) Uani d . . . 1 . .
H H88 0.7949 0.1364 0.4683 0.057 Uiso calc U . R 1 . .
C C89 0.8508(7) 0.0807(6) 0.4485(4) 0.056(3) Uani d . . D 1 . .
C C90 0.8741(6) 0.0579(5) 0.4091(4) 0.045(3) Uani d . . . 1 . .
H H90 0.8999 0.0307 0.4139 0.054 Uiso calc U . R 1 . .
C C91 0.8603(5) 0.0744(4) 0.3613(4) 0.036(2) Uani d . . . 1 . .
C C92 0.8176(4) 0.1143(4) 0.3550(3) 0.0239(19) Uani d . . . 1 . .
C C93 0.8633(5) 0.0630(4) 0.2740(3) 0.033(2) Uani d . . . 1 . .
C C94 0.8833(5) 0.0505(4) 0.3210(4) 0.034(2) Uani d . . . 1 . .
C C95 0.9261(6) 0.0114(6) 0.3267(4) 0.057(3) Uani d . . . 1 . .
H H95 0.94 0.0028 0.3579 0.068 Uiso calc U . R 1 . .
C C96 0.9480(7) -0.0144(6) 0.2878(5) 0.064(4) Uani d . . D 1 . .
C C97 0.9279(7) -0.0003(6) 0.2421(4) 0.063(4) Uani d . . . 1 . .
H H97 0.9427 -0.017 0.2156 0.076 Uiso calc U . R 1 . .
C C98 0.8864(6) 0.0379(5) 0.2337(4) 0.043(3) Uani d . . . 1 . .
C C99 0.8237(5) 0.0918(5) 0.1779(4) 0.039(2) Uani d . . . 1 . .
C C100 0.8670(6) 0.0518(5) 0.1851(4) 0.046(3) Uani d . . . 1 . .
C C101 0.8911(7) 0.0294(6) 0.1439(5) 0.057(3) Uani d . . . 1 . .
H H101 0.9202 0.0048 0.1488 0.069 Uiso calc U . R 1 . .
C C102 0.8740(7) 0.0421(6) 0.0981(4) 0.061(4) Uani d . . D 1 . .
C C103 0.8294(6) 0.0809(5) 0.0911(4) 0.054(3) Uani d . . . 1 . .
H H103 0.8156 0.0893 0.0598 0.064 Uiso calc U . R 1 . .
C C104 0.8070(5) 0.1056(5) 0.1305(4) 0.039(3) Uani d . . . 1 . .
C C105 0.7032(5) 0.2999(5) 0.4649(3) 0.045(3) Uani d . . D 1 . .
C C106 0.6281(7) 0.2833(8) 0.4757(6) 0.026(4) Uiso d . P D 0.5 . .
H H06A 0.6185 0.2462 0.49 0.04 Uiso calc U P R 0.5 . .
H H06B 0.5979 0.28 0.4459 0.04 Uiso calc U P R 0.5 . .
H H06C 0.6212 0.3134 0.4978 0.04 Uiso calc U P R 0.5 . .
C C107 0.7118(10) 0.3647(7) 0.4522(7) 0.038(5) Uiso d . P D 0.5 . .
H H07A 0.6944 0.3856 0.4764 0.057 Uiso calc U P R 0.5 . .
H H07B 0.6867 0.3651 0.4209 0.057 Uiso calc U P R 0.5 . .
H H07C 0.7595 0.3834 0.4516 0.057 Uiso calc U P R 0.5 . .
C C108 0.7484(10) 0.2949(10) 0.5116(7) 0.047(5) Uiso d . P D 0.5 . .
H H08A 0.755 0.2559 0.5115 0.07 Uiso calc U P R 0.5 . .
H H08B 0.7264 0.3023 0.5393 0.07 Uiso calc U P R 0.5 . .
H H08C 0.7921 0.3234 0.5133 0.07 Uiso calc U P R 0.5 . .
C C109 0.8636(8) 0.0575(7) 0.4977(5) 0.085(5) Uani d . . D 1 . .
C C110 0.8236(15) -0.0106(10) 0.4927(13) 0.099(11) Uiso d . P D 0.5 . .
H H10A 0.8361 -0.0301 0.4652 0.149 Uiso calc U P R 0.5 . .
H H10B 0.7751 -0.0146 0.4883 0.149 Uiso calc U P R 0.5 . .
H H10C 0.8356 -0.0283 0.5217 0.149 Uiso calc U P R 0.5 . .
C C111 0.9374(11) 0.0513(15) 0.5100(13) 0.106(11) Uiso d . P D 0.5 . .
H H11A 0.9637 0.0842 0.532 0.16 Uiso calc U P R 0.5 . .
H H11B 0.9584 0.0509 0.4807 0.16 Uiso calc U P R 0.5 . .
H H11C 0.9359 0.0152 0.525 0.16 Uiso calc U P R 0.5 . .
C C112 0.8340(18) 0.0840(15) 0.5395(11) 0.110(12) Uiso d . P D 0.5 . .
H H12A 0.831 0.123 0.533 0.165 Uiso calc U P R 0.5 . .
H H12B 0.8636 0.0859 0.5694 0.165 Uiso calc U P R 0.5 . .
H H12C 0.7891 0.0595 0.5424 0.165 Uiso calc U P R 0.5 . .
C C113 0.9999(10) -0.0515(9) 0.2957(6) 0.123(8) Uani d . . D 1 . .
C C114 1.0384(19) -0.0453(18) 0.3474(9) 0.045(11) Uiso d . P D 0.25 . .
C C115 1.058(2) -0.026(2) 0.2629(14) 0.072(15) Uiso d . P D 0.25 . .
C C116 0.963(2) -0.1144(14) 0.2746(15) 0.060(13) Uiso d . P D 0.25 . .
C C117 0.9066(8) 0.0205(7) 0.0556(5) 0.088(5) Uani d . . D 1 . .
C C118 0.9857(9) 0.0448(11) 0.0670(9) 0.062(7) Uiso d . P D 0.5 . .
H H18A 0.9982 0.0867 0.0643 0.093 Uiso calc U P R 0.5 . .
H H18B 1.0074 0.026 0.0443 0.093 Uiso calc U P R 0.5 . .
H H18C 1.0003 0.0369 0.0995 0.093 Uiso calc U P R 0.5 . .
C C119 0.8872(12) -0.0473(8) 0.0522(9) 0.058(6) Uiso d . P D 0.5 . .
H H19A 0.8943 -0.0605 0.0841 0.087 Uiso calc U P R 0.5 . .
H H19B 0.9155 -0.0615 0.0315 0.087 Uiso calc U P R 0.5 . .
H H19C 0.8399 -0.0624 0.039 0.087 Uiso calc U P R 0.5 . .
C C120 0.8860(11) 0.0440(9) 0.0065(7) 0.047(5) Uiso d . P D 0.5 . .
H H20A 0.8373 0.0296 -0.0025 0.071 Uiso calc U P R 0.5 . .
H H20B 0.9093 0.0305 -0.0182 0.071 Uiso calc U P R 0.5 . .
H H20C 0.8985 0.0864 0.0099 0.071 Uiso calc U P R 0.5 . .
C C121 0.7218(11) 0.2461(9) 0.0250(5) 0.142(10) Uani d . . D 1 . .
C C122 0.7339(13) 0.3126(9) 0.0342(9) 0.062(7) Uiso d . P D 0.5 . .
H H22A 0.7054 0.3209 0.0576 0.093 Uiso calc U P R 0.5 . .
H H22B 0.7228 0.3288 0.0043 0.093 Uiso calc U P R 0.5 . .
H H22C 0.7813 0.3302 0.0465 0.093 Uiso calc U P R 0.5 . .
C C123 0.7752(14) 0.2343(14) -0.0072(12) 0.096(10) Uiso d . P D 0.5 . .
H H23A 0.7874 0.2661 -0.0276 0.145 Uiso calc U P R 0.5 . .
H H23B 0.7559 0.1979 -0.0272 0.145 Uiso calc U P R 0.5 . .
H H23C 0.8155 0.2315 0.0131 0.145 Uiso calc U P R 0.5 . .
C C124 0.6477(13) 0.2170(14) 0.0006(13) 0.100(11) Uiso d . P D 0.5 . .
H H24A 0.6377 0.1749 0.0021 0.15 Uiso calc U P R 0.5 . .
H H24B 0.6436 0.2259 -0.0328 0.15 Uiso calc U P R 0.5 . .
H H24C 0.616 0.2321 0.0172 0.15 Uiso calc U P R 0.5 . .
C C125 0.5745(5) 0.2946(5) 0.3134(3) 0.036(2) Uani d . . . 1 . .
C C126 0.5880(4) 0.3560(4) 0.3192(3) 0.031(2) Uani d . . . 1 . .
C C127 0.5243(5) 0.2590(4) 0.3383(4) 0.035(2) Uani d . . . 1 . .
C C128 0.4955(5) 0.2877(4) 0.3734(3) 0.032(2) Uani d . . . 1 . .
C C129 0.5040(5) 0.3481(4) 0.3760(3) 0.033(2) Uani d . . . 1 . .
C C130 0.5525(5) 0.3819(4) 0.3498(3) 0.030(2) Uani d . . . 1 . .
H H130 0.5613 0.4228 0.353 0.037 Uiso calc U . R 1 . .
C C131 0.5032(5) 0.1939(5) 0.3323(4) 0.040(3) Uani d . . . 1 . .
C C132 0.5098(5) 0.1618(5) 0.2906(4) 0.039(2) Uani d . . . 1 . .
H H132 0.5264 0.1821 0.2648 0.047 Uiso calc U . R 1 . .
C C133 0.4925(7) 0.1000(5) 0.2858(5) 0.058(3) Uani d . . D 1 . .
C C134 0.4702(6) 0.0704(5) 0.3247(5) 0.055(3) Uani d . . . 1 . .
H H134 0.4615 0.0295 0.323 0.066 Uiso calc U . R 1 . .
C C135 0.4603(5) 0.1006(4) 0.3668(4) 0.039(3) Uani d . . . 1 . .
C C136 0.4734(5) 0.1630(4) 0.3707(3) 0.035(2) Uani d . . . 1 . .
C C137 0.4601(5) 0.2534(4) 0.4098(3) 0.031(2) Uani d . . . 1 . .
C C138 0.4531(5) 0.1926(4) 0.4093(3) 0.030(2) Uani d . . . 1 . .
C C139 0.4247(4) 0.1612(4) 0.4477(3) 0.026(2) Uani d . . . 1 . .
C C140 0.4034(5) 0.1909(4) 0.4869(3) 0.026(2) Uani d . . . 1 . .
C C141 0.4073(4) 0.2520(4) 0.4862(3) 0.0235(19) Uani d . . . 1 . .
C C142 0.4346(5) 0.2833(4) 0.4473(3) 0.028(2) Uani d . . . 1 . .
C C143 0.4650(5) 0.3754(4) 0.4071(4) 0.034(2) Uani d . . . 1 . .
C C144 0.4365(5) 0.3440(4) 0.4455(3) 0.030(2) Uani d . . . 1 . .
C C145 0.4063(5) 0.3717(4) 0.4788(3) 0.031(2) Uani d . . . 1 . .
C C146 0.3954(6) 0.4273(5) 0.4706(4) 0.043(3) Uani d . . . 1 . .
H H146 0.3709 0.4438 0.4913 0.051 Uiso calc U . R 1 . .
C C147 0.4210(5) 0.4585(4) 0.4315(3) 0.031(2) Uani d . . D 1 . .
C C148 0.4565(5) 0.4331(4) 0.4015(4) 0.040(2) Uani d . . . 1 . .
H H148 0.4757 0.4541 0.3767 0.047 Uiso calc U . R 1 . .
C C149 0.4328(5) 0.0687(4) 0.4074(4) 0.038(2) Uani d . . . 1 . .
C C150 0.4261(5) 0.0065(5) 0.4081(5) 0.047(3) Uani d . . . 1 . .
H H150 0.4372 -0.0141 0.382 0.057 Uiso calc U . R 1 . .
C C151 0.4032(6) -0.0228(4) 0.4471(5) 0.050(3) Uani d . . D 1 . .
C C152 0.3848(5) 0.0064(5) 0.4846(4) 0.043(3) Uani d . . . 1 . .
H H152 0.3674 -0.0148 0.5098 0.052 Uiso calc U . R 1 . .
C C153 0.3910(5) 0.0681(4) 0.4868(4) 0.040(3) Uani d . . . 1 . .
C C154 0.4169(5) 0.0983(4) 0.4467(3) 0.031(2) Uani d . . . 1 . .
C C155 0.3803(4) 0.1604(4) 0.5277(3) 0.029(2) Uani d . . . 1 . .
C C156 0.3741(5) 0.0996(4) 0.5274(4) 0.034(2) Uani d . . . 1 . .
C C157 0.3553(6) 0.0717(5) 0.5701(4) 0.047(3) Uani d . . . 1 . .
H H157 0.3511 0.0314 0.5707 0.057 Uiso calc U . R 1 . .
C C158 0.3433(5) 0.1017(5) 0.6101(4) 0.042(3) Uani d . . D 1 . .
C C159 0.3461(5) 0.1592(5) 0.6080(4) 0.042(3) Uani d . . . 1 . .
H H159 0.3363 0.1794 0.6349 0.05 Uiso calc U . R 1 . .
C C160 0.3633(4) 0.1910(4) 0.5666(3) 0.027(2) Uani d . . . 1 . .
C C161 0.3855(4) 0.2815(4) 0.5236(3) 0.026(2) Uani d . . . 1 . .
C C162 0.3660(4) 0.2534(4) 0.5662(3) 0.024(2) Uani d . . . 1 . .
C C163 0.3488(5) 0.2857(4) 0.6047(3) 0.031(2) Uani d . . . 1 . .
H H163 0.3341 0.2664 0.6315 0.037 Uiso calc U . R 1 . .
C C164 0.3533(5) 0.3456(4) 0.6039(3) 0.036(2) Uani d . . D 1 . .
C C165 0.3679(5) 0.3721(4) 0.5614(4) 0.031(2) Uani d . . . 1 . .
H H165 0.3656 0.4108 0.5588 0.038 Uiso calc U . R 1 . .
C C166 0.3859(5) 0.3420(4) 0.5226(3) 0.026(2) Uani d . . . 1 . .
C C167 0.4994(8) 0.0673(5) 0.2375(4) 0.072(4) Uani d . . D 1 . .
C C168 0.5672(11) 0.0499(13) 0.2434(11) 0.082(9) Uiso d . P D 0.5 . .
H H68A 0.5638 0.0161 0.2214 0.123 Uiso calc U P R 0.5 . .
H H68B 0.5768 0.0405 0.2762 0.123 Uiso calc U P R 0.5 . .
H H68C 0.6035 0.0823 0.2363 0.123 Uiso calc U P R 0.5 . .
C C169 0.4364(14) 0.0123(13) 0.2250(15) 0.127(14) Uiso d . P D 0.5 . .
H H69A 0.4333 -0.0017 0.1915 0.19 Uiso calc U P R 0.5 . .
H H69B 0.3952 0.0232 0.2304 0.19 Uiso calc U P R 0.5 . .
H H69C 0.442 -0.0183 0.2453 0.19 Uiso calc U P R 0.5 . .
C C170 0.4998(15) 0.1044(12) 0.1928(9) 0.083(9) Uiso d . P D 0.5 . .
H H70A 0.5416 0.1356 0.1962 0.125 Uiso calc U P R 0.5 . .
H H70B 0.4612 0.1212 0.1909 0.125 Uiso calc U P R 0.5 . .
H H70C 0.4969 0.0795 0.1637 0.125 Uiso calc U P R 0.5 . .
C C171 0.3974(6) -0.0900(4) 0.4481(5) 0.064(4) Uani d . . D 1 . .
C C172 0.4091(10) -0.1073(9) 0.5003(6) 0.042(5) Uiso d . P D 0.5 . .
H H72A 0.3694 -0.1074 0.5162 0.063 Uiso calc U P R 0.5 . .
H H72B 0.4485 -0.0793 0.5178 0.063 Uiso calc U P R 0.5 . .
H H72C 0.4167 -0.146 0.4995 0.063 Uiso calc U P R 0.5 . .
C C173 0.3276(8) -0.1245(9) 0.4197(7) 0.042(5) Uiso d . P D 0.5 . .
H H73A 0.3085 -0.1587 0.4361 0.062 Uiso calc U P R 0.5 . .
H H73B 0.3343 -0.1366 0.3874 0.062 Uiso calc U P R 0.5 . .
H H73C 0.2968 -0.0995 0.4179 0.062 Uiso calc U P R 0.5 . .
C C174 0.4544(8) -0.1061(8) 0.4204(6) 0.025(4) Uiso d . P D 0.5 . .
H H74A 0.4574 -0.1451 0.427 0.038 Uiso calc U P R 0.5 . .
H H74B 0.4978 -0.0782 0.4312 0.038 Uiso calc U P R 0.5 . .
H H74C 0.4429 -0.1048 0.3861 0.038 Uiso calc U P R 0.5 . .
C C175 0.3275(7) 0.0717(5) 0.6565(5) 0.079(4) Uani d . . D 1 . .
C C176 0.3281(9) 0.0060(6) 0.6524(6) 0.027(4) Uiso d . P D 0.5 . .
H H76A 0.2841 -0.0176 0.6373 0.041 Uiso calc U P R 0.5 . .
H H76B 0.3378 -0.0063 0.6842 0.041 Uiso calc U P R 0.5 . .
H H76C 0.3629 0.0011 0.6329 0.041 Uiso calc U P R 0.5 . .
C C177 0.3813(8) 0.1034(8) 0.6995(6) 0.032(4) Uiso d . P D 0.5 . .
H H77A 0.4266 0.1069 0.6908 0.048 Uiso calc U P R 0.5 . .
H H77B 0.3753 0.0809 0.7274 0.048 Uiso calc U P R 0.5 . .
H H77C 0.3756 0.142 0.7071 0.048 Uiso calc U P R 0.5 . .
C C178 0.2552(7) 0.0747(7) 0.6678(6) 0.024(4) Uiso d . P D 0.5 . .
H H78A 0.2572 0.1143 0.6799 0.036 Uiso calc U P R 0.5 . .
H H78B 0.2406 0.048 0.6919 0.036 Uiso calc U P R 0.5 . .
H H78C 0.2232 0.0638 0.6387 0.036 Uiso calc U P R 0.5 . .
C C179 0.3395(5) 0.3799(4) 0.6475(3) 0.041(3) Uani d . . D 1 . .
C C180 0.3890(6) 0.3708(6) 0.6924(4) 0.065(4) Uiso d . . D 1 . .
H H80A 0.3786 0.3297 0.6981 0.097 Uiso calc U . R 1 . .
H H80B 0.3829 0.3933 0.7206 0.097 Uiso calc U . R 1 . .
H H80C 0.4357 0.3839 0.6858 0.097 Uiso calc U . R 1 . .
C C181 0.2647(5) 0.3582(6) 0.6576(5) 0.061(3) Uiso d . . D 1 . .
H H81A 0.2346 0.3638 0.6302 0.091 Uiso calc U . R 1 . .
H H81B 0.2581 0.3802 0.686 0.091 Uiso calc U . R 1 . .
H H81C 0.2547 0.3169 0.6629 0.091 Uiso calc U . R 1 . .
C C182 0.3555(6) 0.4465(5) 0.6428(5) 0.059(3) Uiso d . . D 1 . .
H H82A 0.401 0.4604 0.6343 0.088 Uiso calc U . R 1 . .
H H82B 0.3524 0.4664 0.6733 0.088 Uiso calc U . R 1 . .
H H82C 0.323 0.4544 0.618 0.088 Uiso calc U . R 1 . .
C C183 0.4022(5) 0.5166(4) 0.4218(4) 0.050(3) Uani d . . D 1 . .
C C184 0.4189(6) 0.5563(5) 0.4689(4) 0.057(3) Uiso d . . D 1 . .
H H84A 0.4127 0.5945 0.4624 0.086 Uiso calc U . R 1 . .
H H84B 0.4656 0.5604 0.4823 0.086 Uiso calc U . R 1 . .
H H84C 0.3888 0.5392 0.4917 0.086 Uiso calc U . R 1 . .
C C185 0.3266(6) 0.5029(6) 0.4014(5) 0.071(4) Uiso d . . D 1 . .
H H85A 0.2991 0.4822 0.4242 0.107 Uiso calc U . R 1 . .
H H85B 0.3186 0.4788 0.3713 0.107 Uiso calc U . R 1 . .
H H85C 0.3145 0.5392 0.396 0.107 Uiso calc U . R 1 . .
C C186 0.4438(6) 0.5487(5) 0.3830(4) 0.053(3) Uiso d . . D 1 . .
H H86A 0.437 0.5225 0.3541 0.079 Uiso calc U . R 1 . .
H H86B 0.4917 0.5607 0.3954 0.079 Uiso calc U . R 1 . .
H H86C 0.4284 0.583 0.3753 0.079 Uiso calc U . R 1 . .
C C187 0.6401(4) 0.3969(4) 0.2931(3) 0.028(2) Uani d . . . 1 . .
C C188 0.6230(5) 0.4047(4) 0.2447(3) 0.028(2) Uani d . . . 1 . .
C C189 0.6716(4) 0.4443(4) 0.2198(3) 0.0210(11) Uani d . . . 1 . .
C C190 0.7309(4) 0.4804(4) 0.2474(3) 0.0210(11) Uani d . . . 1 . .
C C191 0.7454(4) 0.4746(3) 0.2972(3) 0.0173(18) Uani d . . . 1 . .
C C192 0.6994(4) 0.4299(4) 0.3190(3) 0.0210(11) Uani d . . . 1 . .
H H192 0.7101 0.4234 0.3513 0.025 Uiso calc U . R 1 . .
C C193 0.6604(4) 0.4481(4) 0.1677(3) 0.029(2) Uani d . . . 1 . .
C C194 0.6061(5) 0.4082(5) 0.1361(4) 0.045(3) Uani d . . . 1 . .
H H194 0.5768 0.3776 0.1493 0.053 Uiso calc U . R 1 . .
C C195 0.5952(6) 0.4132(6) 0.0866(4) 0.058(3) Uani d . . D 1 . .
C C196 0.6420(6) 0.4577(7) 0.0665(4) 0.063(4) Uani d . . . 1 . .
H H196 0.6356 0.4618 0.0333 0.075 Uiso calc U . R 1 . .
C C197 0.6959(6) 0.4943(7) 0.0945(4) 0.058(3) Uani d . . . 1 . .
C C198 0.7079(4) 0.4917(5) 0.1454(3) 0.036(2) Uani d . . . 1 . .
C C199 0.7779(4) 0.5251(4) 0.2250(3) 0.0179(18) Uani d . . . 1 . .
C C200 0.7653(4) 0.5306(4) 0.1742(3) 0.028(2) Uani d . . . 1 . .
C C201 0.8119(5) 0.5758(6) 0.1528(4) 0.050(3) Uani d . . . 1 . .
C C202 0.8684(5) 0.6148(5) 0.1824(4) 0.045(3) Uani d . . . 1 . .
C C203 0.8806(4) 0.6098(4) 0.2319(3) 0.032(2) Uani d . . . 1 . .
C C204 0.8354(4) 0.5646(4) 0.2532(3) 0.0210(19) Uani d . . . 1 . .
C C205 0.8033(4) 0.5143(4) 0.3270(3) 0.0171(17) Uani d . . . 1 . .
C C206 0.8479(4) 0.5592(4) 0.3050(3) 0.0168(17) Uani d . . . 1 . .
C C207 0.9029(4) 0.6008(4) 0.3343(3) 0.027(2) Uani d . . . 1 . .
C C208 0.9114(5) 0.5969(4) 0.3849(4) 0.033(2) Uani d . . . 1 . .
H H208 0.9463 0.625 0.4042 0.04 Uiso calc U . R 1 . .
C C209 0.8689(5) 0.5518(4) 0.4071(3) 0.033(2) Uani d . . D 1 . .
C C210 0.8161(4) 0.5110(4) 0.3761(3) 0.029(2) Uani d . . . 1 . .
H H210 0.7883 0.4799 0.3899 0.035 Uiso calc U . R 1 . .
C C211 0.7456(5) 0.5421(5) 0.0724(3) 0.081(5) Uani d . . G 1 . .
C C212 0.7353(6) 0.5470(6) 0.0227(3) 0.155(12) Uani d . . G 1 . .
H H212 0.699 0.5204 0.0033 0.186 Uiso calc U . R 1 . .
C C213 0.7791(7) 0.5917(8) 0.0018(3) 0.155(11) Uani d . . DG 1 . .
C C214 0.8334(7) 0.6315(7) 0.0307(4) 0.170(13) Uani d . . G 1 . .
H H214 0.8627 0.6615 0.0167 0.204 Uiso calc U . R 1 . .
C C215 0.8438(6) 0.6266(6) 0.0805(4) 0.129(9) Uani d . . G 1 . .
C C216 0.7999(5) 0.5819(5) 0.1013(3) 0.078(5) Uani d . . G 1 . .
C C217 0.9159(6) 0.6621(5) 0.1603(4) 0.090(6) Uani d . . G 1 . .
C C218 0.9026(7) 0.6690(7) 0.1111(3) 0.194(11) Uani d . . G 1 . .
C C219 0.9430(8) 0.7163(8) 0.0907(4) 0.194(11) Uani d . . G 1 . .
H H219 0.9341 0.7209 0.0577 0.232 Uiso calc U . R 1 . .
C C220 0.9967(8) 0.7567(7) 0.1195(5) 0.178(14) Uani d . . DG 1 . .
C C221 1.0100(6) 0.7499(5) 0.1687(4) 0.116(7) Uani d . . G 1 . .
H H221 1.046 0.7769 0.188 0.139 Uiso calc U . R 1 . .
C C222 0.9696(6) 0.7026(5) 0.1891(3) 0.083(5) Uani d . . G 1 . .
C C223 0.9389(5) 0.6501(5) 0.2613(4) 0.043(3) Uani d . . . 1 . .
C C224 0.9840(6) 0.6943(6) 0.2407(4) 0.059(3) Uani d . . . 1 . .
C C225 1.0421(7) 0.7300(6) 0.2684(5) 0.068(4) Uani d . . . 1 . .
H H225 1.0724 0.7584 0.2537 0.082 Uiso calc U . R 1 . .
C C226 1.0560(5) 0.7242(5) 0.3176(5) 0.054(3) Uani d . . D 1 . .
C C227 1.0089(5) 0.6827(5) 0.3390(4) 0.045(3) Uani d . . . 1 . .
H H227 1.0166 0.6805 0.3725 0.054 Uiso calc U . R 1 . .
C C228 0.9499(4) 0.6438(4) 0.3124(4) 0.032(2) Uani d . . . 1 . .
C C229 0.5340(6) 0.3750(6) 0.0528(4) 0.076(4) Uani d . . D 1 . .
C C230 0.4906(12) 0.4167(10) 0.0312(9) 0.061(7) Uiso d . P D 0.5 . .
H H30A 0.4846 0.4432 0.0569 0.091 Uiso calc U P R 0.5 . .
H H30B 0.4465 0.3932 0.0163 0.091 Uiso calc U P R 0.5 . .
H H30C 0.5142 0.439 0.0074 0.091 Uiso calc U P R 0.5 . .
C C231 0.5593(12) 0.3506(11) 0.0085(7) 0.060(7) Uiso d . P D 0.5 . .
H H31A 0.5789 0.3826 -0.0101 0.09 Uiso calc U P R 0.5 . .
H H31B 0.5214 0.3234 -0.0113 0.09 Uiso calc U P R 0.5 . .
H H31C 0.5934 0.3306 0.0189 0.09 Uiso calc U P R 0.5 . .
C C232 0.4845(11) 0.3320(9) 0.0800(8) 0.056(6) Uiso d . P D 0.5 . .
H H32A 0.5061 0.3029 0.0922 0.084 Uiso calc U P R 0.5 . .
H H32B 0.4439 0.3128 0.0582 0.084 Uiso calc U P R 0.5 . .
H H32C 0.4722 0.3533 0.1066 0.084 Uiso calc U P R 0.5 . .
C C233 0.774(3) 0.604(2) -0.0524(8) 0.27(2) Uiso d . . D 1 . .
C C237 1.018(4) 0.8195(17) 0.102(3) 0.23(3) Uiso d . P D 0.5 . .
C C241 1.1241(6) 0.7618(5) 0.3458(5) 0.069(4) Uani d . . D 1 . .
C C242 1.1249(9) 0.8270(6) 0.3416(7) 0.031(4) Uiso d . P D 0.5 . .
H H42A 1.0846 0.8342 0.3529 0.046 Uiso calc U P R 0.5 . .
H H42B 1.1257 0.8357 0.3082 0.046 Uiso calc U P R 0.5 . .
H H42C 1.1651 0.8518 0.361 0.046 Uiso calc U P R 0.5 . .
C C243 1.1863(10) 0.7473(9) 0.3248(7) 0.045(5) Uiso d . P D 0.5 . .
H H43A 1.227 0.7629 0.3474 0.067 Uiso calc U P R 0.5 . .
H H43B 1.192 0.7648 0.2945 0.067 Uiso calc U P R 0.5 . .
H H43C 1.1781 0.7052 0.3194 0.067 Uiso calc U P R 0.5 . .
C C244 1.1290(9) 0.7468(8) 0.3990(5) 0.098(5) Uiso d . . D 1 . .
H H44D 1.0837 0.7338 0.4081 0.147 Uiso calc U . R 1 . .
H H44E 1.1546 0.7812 0.4195 0.147 Uiso calc U . R 1 . .
H H44F 1.1518 0.7159 0.4025 0.147 Uiso calc U . R 1 . .
C C245 0.8784(5) 0.5462(5) 0.4616(4) 0.056(3) Uani d . . D 1 . .
C C246 0.8110(7) 0.5431(7) 0.4829(6) 0.089(5) Uiso d . . D 1 . .
H H46A 0.8032 0.5817 0.4851 0.133 Uiso calc U . R 1 . .
H H46B 0.814 0.5291 0.5147 0.133 Uiso calc U . R 1 . .
H H46C 0.7736 0.5165 0.4622 0.133 Uiso calc U . R 1 . .
C C247 0.8988(8) 0.4880(6) 0.4717(6) 0.087(5) Uiso d . . D 1 . .
H H47A 0.8634 0.4549 0.456 0.13 Uiso calc U . R 1 . .
H H47B 0.9045 0.4845 0.5061 0.13 Uiso calc U . R 1 . .
H H47C 0.9412 0.4888 0.4591 0.13 Uiso calc U . R 1 . .
C C248 0.9332(8) 0.5984(7) 0.4896(6) 0.097(5) Uiso d . . D 1 . .
H H48D 0.9761 0.6019 0.4771 0.146 Uiso calc U . R 1 . .
H H48E 0.9385 0.5916 0.5235 0.146 Uiso calc U . R 1 . .
H H48F 0.9193 0.6342 0.4859 0.146 Uiso calc U . R 1 . .
C C249 0.752(2) 0.8991(18) 0.1928(15) 0.109(12) Uiso d . P . 0.5 . .
H H4S1 0.7162 0.8723 0.2075 0.131 Uiso calc U P R 0.5 . .
H H4S2 0.7792 0.9284 0.218 0.131 Uiso calc U P R 0.5 . .
C C250 0.721(3) 0.928(2) 0.1554(18) 0.137(16) Uiso d . P . 0.5 . .
H H5S1 0.6947 0.898 0.1301 0.165 Uiso calc U P R 0.5 . .
H H5S2 0.7572 0.9542 0.141 0.165 Uiso calc U P R 0.5 . .
Cl Cl1 0.8094(8) 0.8553(7) 0.1639(6) 0.160(5) Uiso d . P . 0.5 . .
Cl Cl2 0.6708(7) 0.9650(6) 0.1775(5) 0.146(4) Uiso d . P . 0.5 . .
O O1 0.8819(10) 0.8798(8) 0.4366(7) 0.073(5) Uiso d . P . 0.5 . .
O O2 0.9106(8) 0.7533(7) 0.3996(6) 0.053(4) Uiso d . P . 0.5 . .
O O3 0.3364(12) 0.3052(11) 0.3079(9) 0.032(6) Uiso d . P . 0.25 . .
O O4 0.8123(15) 0.3557(13) 0.2453(11) 0.048(7) Uiso d . P . 0.25 . .

loop_
_atom_site_aniso_label
_atom_site_aniso_U_11
_atom_site_aniso_U_22
_atom_site_aniso_U_33
_atom_site_aniso_U_12
_atom_site_aniso_U_13
_atom_site_aniso_U_23
C1 0.029(5) 0.040(6) 0.028(5) 0.010(4) 0.001(4) 0.002(4)
C2 0.036(6) 0.048(6) 0.032(6) 0.021(5) 0.015(4) -0.009(5)
C3 0.039(6) 0.041(6) 0.042(6) 0.009(5) 0.001(5) -0.006(5)
C4 0.035(6) 0.060(8) 0.050(7) 0.026(5) 0.007(5) -0.020(6)
C5 0.036(6) 0.049(7) 0.033(6) 0.021(5) 0.002(4) -0.007(5)
C6 0.039(6) 0.046(6) 0.043(6) 0.013(5) 0.007(5) -0.001(5)
C7 0.041(7) 0.049(8) 0.101(11) 0.023(6) -0.015(7) -0.025(7)
C8 0.042(8) 0.095(13) 0.21(2) 0.029(8) -0.025(11) -0.056(13)
C9 0.059(11) 0.075(12) 0.29(3) 0.008(9) -0.013(14) -0.097(16)
C10 0.032(8) 0.089(13) 0.29(3) 0.009(8) -0.041(12) -0.102(16)
C11 0.039(7) 0.069(9) 0.113(12) 0.012(7) 0.002(7) -0.031(8)
C12 0.026(6) 0.058(8) 0.071(8) 0.010(5) -0.003(5) -0.009(6)
C13 0.023(5) 0.060(7) 0.041(6) 0.014(5) -0.002(4) -0.011(5)
C14 0.027(5) 0.042(6) 0.055(7) 0.006(5) 0.001(5) -0.014(5)
C15 0.019(5) 0.052(7) 0.059(7) 0.006(5) 0.005(5) -0.007(6)
C16 0.022(5) 0.041(6) 0.037(6) 0.009(4) 0.001(4) -0.011(5)
C17 0.022(5) 0.041(6) 0.038(6) 0.004(4) 0.006(4) -0.009(5)
C18 0.027(5) 0.061(7) 0.034(6) 0.011(5) 0.003(4) -0.013(5)
C19 0.052(7) 0.080(9) 0.043(7) 0.028(7) 0.009(6) 0.005(6)
C20 0.025(5) 0.062(7) 0.038(6) 0.019(5) 0.001(4) -0.005(5)
C21 0.023(5) 0.058(7) 0.047(7) 0.009(5) -0.001(5) 0.006(5)
C22 0.039(6) 0.078(9) 0.037(6) 0.019(6) 0.004(5) 0.012(6)
C23 0.037(7) 0.105(12) 0.056(8) 0.028(7) 0.006(6) 0.030(8)
C24 0.053(7) 0.076(9) 0.045(7) 0.020(7) 0.020(6) 0.007(6)
C25 0.038(7) 0.063(8) 0.072(9) 0.018(6) 0.007(6) -0.018(7)
C26 0.042(7) 0.064(9) 0.097(11) 0.012(6) 0.010(7) -0.025(8)
C27 0.037(7) 0.081(10) 0.080(10) 0.009(7) 0.001(6) -0.020(8)
C28 0.041(7) 0.080(10) 0.088(10) 0.031(7) 0.010(7) -0.005(8)
C29 0.026(6) 0.046(7) 0.076(8) 0.007(5) 0.013(5) 0.002(6)
C30 0.021(5) 0.055(7) 0.065(8) 0.012(5) -0.003(5) -0.015(6)
C31 0.023(5) 0.041(6) 0.043(6) 0.014(4) 0.013(4) 0.007(5)
C32 0.030(6) 0.048(7) 0.068(8) 0.019(5) 0.008(5) -0.004(6)
C33 0.035(6) 0.044(7) 0.071(8) 0.013(5) 0.018(6) 0.002(6)
C34 0.035(6) 0.060(8) 0.066(8) 0.017(6) 0.008(6) 0.003(6)
C35 0.038(6) 0.042(6) 0.060(7) 0.018(5) 0.011(5) -0.006(5)
C36 0.030(5) 0.040(6) 0.039(6) 0.014(5) 0.006(4) 0.000(5)
C37 0.025(5) 0.039(6) 0.040(6) 0.010(4) 0.008(4) 0.000(5)
C38 0.033(5) 0.043(6) 0.032(5) 0.018(5) 0.002(4) 0.000(5)
C39 0.039(6) 0.042(6) 0.060(7) 0.025(5) 0.008(5) -0.007(5)
C40 0.043(6) 0.035(6) 0.051(7) 0.017(5) 0.016(5) 0.005(5)
C41 0.028(5) 0.044(7) 0.053(7) 0.002(5) 0.001(5) 0.017(5)
C42 0.030(5) 0.040(6) 0.052(7) 0.013(5) -0.001(5) 0.002(5)
C47 0.038(8) 0.102(13) 0.159(17) 0.010(8) 0.021(9) -0.059(12)
C51 0.041(7) 0.066(8) 0.069(8) 0.025(6) 0.021(6) -0.003(6)
C55 0.045(7) 0.041(7) 0.081(9) 0.013(5) 0.011(6) -0.009(6)
C63 0.038(6) 0.045(6) 0.030(6) 0.020(5) 0.008(4) -0.010(5)
C64 0.033(5) 0.036(6) 0.027(5) 0.017(4) 0.010(4) -0.008(4)
C65 0.032(5) 0.028(5) 0.018(5) 0.008(4) 0.002(4) -0.002(4)
C66 0.028(5) 0.035(5) 0.019(5) 0.011(4) 0.002(4) 0.001(4)
C67 0.044(6) 0.059(7) 0.020(5) 0.031(5) 0.006(4) -0.005(5)
C68 0.038(6) 0.051(7) 0.028(5) 0.015(5) 0.000(4) 0.000(5)
C69 0.027(5) 0.035(5) 0.021(5) 0.014(4) -0.004(4) -0.007(4)
C70 0.031(5) 0.050(6) 0.035(6) 0.028(5) -0.004(4) -0.011(5)
C71 0.033(5) 0.048(6) 0.037(6) 0.024(5) 0.003(4) -0.013(5)
C72 0.053(6) 0.048(6) 0.023(5) 0.026(5) 0.021(5) 0.008(4)
C73 0.038(6) 0.038(6) 0.018(5) 0.012(5) 0.000(4) -0.007(4)
C74 0.037(5) 0.025(5) 0.019(5) 0.013(4) 0.002(4) -0.003(4)
C75 0.023(5) 0.031(5) 0.013(4) 0.008(4) 0.004(3) -0.005(4)
C76 0.014(4) 0.021(4) 0.017(4) 0.005(3) 0.000(3) -0.003(3)
C77 0.021(4) 0.022(5) 0.020(5) 0.005(4) 0.003(4) -0.004(4)
C78 0.025(5) 0.024(5) 0.022(5) 0.008(4) 0.001(4) 0.003(4)
C79 0.031(5) 0.031(5) 0.017(5) 0.015(4) 0.004(4) -0.003(4)
C80 0.023(5) 0.032(5) 0.019(5) 0.007(4) 0.003(4) -0.003(4)
C81 0.045(6) 0.059(7) 0.030(6) 0.018(5) 0.010(5) 0.007(5)
C82 0.036(5) 0.041(6) 0.021(5) 0.011(5) 0.007(4) -0.010(4)
C83 0.052(7) 0.056(7) 0.032(6) 0.020(6) 0.018(5) 0.002(5)
C84 0.085(10) 0.098(11) 0.050(8) 0.053(9) 0.042(7) 0.005(7)
C85 0.166(19) 0.159(18) 0.071(11) 0.121(16) 0.056(12) 0.041(11)
C86 0.080(10) 0.123(13) 0.044(8) 0.071(9) 0.014(7) 0.006(8)
C87 0.038(5) 0.041(6) 0.017(5) 0.020(5) 0.001(4) 0.003(4)
C88 0.058(7) 0.076(8) 0.023(5) 0.042(6) 0.015(5) 0.004(5)
C89 0.068(8) 0.072(9) 0.038(7) 0.038(7) 0.003(6) 0.006(6)
C90 0.060(7) 0.053(7) 0.038(6) 0.039(6) 0.010(5) 0.007(5)
C91 0.039(6) 0.042(6) 0.030(5) 0.021(5) -0.004(4) -0.003(4)
C92 0.028(5) 0.026(5) 0.021(5) 0.014(4) 0.002(4) 0.001(4)
C93 0.040(6) 0.033(6) 0.031(5) 0.016(5) 0.010(4) -0.003(4)
C94 0.042(6) 0.032(6) 0.038(6) 0.021(5) 0.011(5) 0.008(4)
C95 0.067(8) 0.077(9) 0.043(7) 0.051(7) 0.003(6) 0.003(6)
C96 0.067(8) 0.089(10) 0.050(8) 0.053(8) -0.002(6) 0.004(7)
C97 0.077(9) 0.086(10) 0.041(7) 0.053(8) 0.006(6) -0.020(6)
C98 0.050(7) 0.051(7) 0.038(6) 0.034(6) 0.004(5) -0.006(5)
C99 0.036(6) 0.046(6) 0.040(6) 0.019(5) 0.006(5) -0.001(5)
C100 0.057(7) 0.058(7) 0.038(6) 0.040(6) 0.012(5) -0.006(5)
C101 0.066(8) 0.062(8) 0.057(8) 0.039(7) 0.013(6) 0.004(6)
C102 0.069(9) 0.077(9) 0.052(8) 0.041(7) 0.025(7) -0.004(7)
C103 0.062(8) 0.063(8) 0.041(7) 0.026(6) 0.010(6) 0.001(6)
C104 0.042(6) 0.053(7) 0.029(6) 0.019(5) 0.017(5) 0.003(5)
C105 0.057(7) 0.061(7) 0.028(6) 0.035(6) 0.008(5) -0.002(5)
C109 0.114(13) 0.105(12) 0.067(10) 0.075(11) 0.027(9) 0.017(8)
C113 0.19(2) 0.149(18) 0.088(12) 0.134(17) 0.041(13) -0.005(12)
C117 0.103(12) 0.096(12) 0.076(10) 0.050(10) 0.005(9) -0.014(9)
C121 0.17(2) 0.25(3) 0.055(11) 0.12(2) 0.060(12) 0.030(14)
C125 0.040(6) 0.046(6) 0.030(5) 0.022(5) 0.009(4) -0.003(5)
C126 0.016(4) 0.035(6) 0.037(6) 0.002(4) -0.006(4) 0.002(4)
C127 0.037(6) 0.036(6) 0.039(6) 0.021(5) 0.007(5) -0.001(5)
C128 0.027(5) 0.037(6) 0.030(5) 0.005(4) 0.007(4) 0.004(4)
C129 0.030(5) 0.034(6) 0.033(5) 0.006(4) 0.004(4) -0.002(4)
C130 0.031(5) 0.034(5) 0.027(5) 0.013(4) 0.000(4) -0.010(4)
C131 0.037(6) 0.040(6) 0.047(7) 0.019(5) 0.005(5) -0.007(5)
C132 0.039(6) 0.040(6) 0.043(6) 0.016(5) 0.009(5) -0.006(5)
C133 0.064(8) 0.038(7) 0.071(9) 0.012(6) 0.018(7) -0.017(6)
C134 0.066(8) 0.034(6) 0.068(8) 0.019(6) 0.019(7) -0.007(6)
C135 0.039(6) 0.029(6) 0.047(6) 0.010(5) -0.004(5) -0.014(5)
C136 0.042(6) 0.033(6) 0.029(5) 0.010(5) 0.001(4) -0.007(4)
C137 0.034(5) 0.025(5) 0.035(5) 0.009(4) 0.006(4) -0.002(4)
C138 0.036(5) 0.022(5) 0.031(5) 0.006(4) 0.008(4) -0.006(4)
C139 0.024(5) 0.018(5) 0.036(5) 0.003(4) 0.003(4) 0.000(4)
C140 0.033(5) 0.021(5) 0.024(5) 0.006(4) 0.005(4) 0.001(4)
C141 0.027(5) 0.019(5) 0.025(5) 0.005(4) 0.008(4) 0.001(4)
C142 0.035(5) 0.027(5) 0.025(5) 0.011(4) 0.013(4) 0.000(4)
C143 0.032(5) 0.032(6) 0.035(6) 0.004(4) 0.010(4) -0.007(4)
C144 0.032(5) 0.019(5) 0.037(6) 0.000(4) 0.014(4) -0.005(4)
C145 0.038(5) 0.018(5) 0.036(6) 0.003(4) 0.013(4) -0.002(4)
C146 0.057(7) 0.039(6) 0.044(6) 0.022(5) 0.033(5) 0.004(5)
C147 0.038(5) 0.030(5) 0.030(5) 0.015(4) 0.018(4) -0.001(4)
C148 0.047(6) 0.032(6) 0.042(6) 0.009(5) 0.017(5) 0.005(5)
C149 0.048(6) 0.018(5) 0.045(6) 0.002(4) 0.009(5) -0.002(4)
C150 0.040(6) 0.033(6) 0.063(8) 0.001(5) 0.005(6) -0.008(5)
C151 0.057(7) 0.023(6) 0.070(8) 0.012(5) 0.008(6) -0.005(6)
C152 0.039(6) 0.039(6) 0.052(7) 0.011(5) 0.008(5) 0.006(5)
C153 0.040(6) 0.023(5) 0.057(7) 0.005(4) 0.015(5) 0.013(5)
C154 0.029(5) 0.024(5) 0.036(6) 0.004(4) -0.001(4) -0.005(4)
C155 0.021(5) 0.025(5) 0.041(6) 0.004(4) 0.002(4) 0.008(4)
C156 0.034(5) 0.026(5) 0.046(6) 0.013(4) 0.007(5) 0.008(5)
C157 0.057(7) 0.022(5) 0.068(8) 0.013(5) 0.017(6) 0.012(5)
C158 0.041(6) 0.033(6) 0.053(7) 0.009(5) 0.005(5) 0.005(5)
C159 0.044(6) 0.043(7) 0.040(6) 0.014(5) 0.013(5) 0.001(5)
C160 0.025(5) 0.024(5) 0.033(5) 0.006(4) 0.007(4) 0.008(4)
C161 0.028(5) 0.021(5) 0.031(5) 0.009(4) 0.005(4) 0.001(4)
C162 0.023(5) 0.034(5) 0.021(5) 0.014(4) 0.008(4) -0.001(4)
C163 0.030(5) 0.036(6) 0.029(5) 0.012(4) 0.005(4) 0.004(4)
C164 0.033(5) 0.036(6) 0.041(6) 0.011(4) 0.006(5) 0.005(5)
C165 0.031(5) 0.028(5) 0.043(6) 0.018(4) 0.013(4) 0.006(4)
C166 0.031(5) 0.021(5) 0.031(5) 0.013(4) 0.007(4) 0.002(4)
C167 0.099(11) 0.047(8) 0.066(9) 0.017(7) 0.015(8) -0.016(7)
C171 0.054(8) 0.027(6) 0.103(11) -0.002(5) 0.011(7) -0.016(6)
C175 0.092(11) 0.036(7) 0.114(13) 0.014(7) 0.036(9) 0.013(8)
C179 0.038(6) 0.054(7) 0.040(6) 0.022(5) 0.018(5) 0.014(5)
C183 0.049(7) 0.047(7) 0.062(8) 0.019(6) 0.026(6) 0.001(6)
C187 0.020(5) 0.039(6) 0.026(5) 0.006(4) 0.009(4) 0.004(4)
C188 0.026(5) 0.034(5) 0.026(5) 0.012(4) 0.007(4) -0.003(4)
C189 0.019(2) 0.032(3) 0.017(3) 0.010(2) 0.013(2) 0.000(2)
C190 0.019(2) 0.032(3) 0.017(3) 0.010(2) 0.013(2) 0.000(2)
C191 0.018(4) 0.020(4) 0.018(4) 0.008(3) 0.013(3) 0.000(3)
C192 0.019(2) 0.032(3) 0.017(3) 0.010(2) 0.013(2) 0.000(2)
C193 0.021(5) 0.047(6) 0.020(5) 0.015(4) -0.003(4) 0.001(4)
C194 0.029(6) 0.065(8) 0.039(6) 0.013(5) 0.001(5) 0.007(5)
C195 0.047(7) 0.101(11) 0.036(7) 0.034(7) 0.014(6) 0.005(7)
C196 0.046(7) 0.118(12) 0.023(6) 0.020(7) -0.001(5) 0.018(7)
C197 0.036(6) 0.107(11) 0.033(6) 0.019(7) 0.003(5) 0.023(7)
C198 0.014(5) 0.072(8) 0.026(5) 0.013(5) 0.007(4) 0.016(5)
C199 0.009(4) 0.033(5) 0.013(4) 0.007(3) 0.001(3) 0.007(3)
C200 0.022(5) 0.044(6) 0.017(5) 0.006(4) 0.003(4) 0.008(4)
C201 0.033(6) 0.081(9) 0.028(6) 0.001(6) -0.003(5) 0.024(6)
C202 0.034(6) 0.060(7) 0.031(6) -0.007(5) 0.002(5) 0.020(5)
C203 0.019(5) 0.038(6) 0.032(5) -0.004(4) -0.005(4) 0.016(4)
C204 0.018(4) 0.027(5) 0.021(4) 0.010(4) 0.003(3) 0.008(4)
C205 0.014(4) 0.023(4) 0.017(4) 0.008(3) 0.004(3) 0.003(3)
C206 0.010(4) 0.024(5) 0.017(4) 0.009(3) -0.003(3) -0.001(3)
C207 0.022(5) 0.028(5) 0.031(5) 0.012(4) -0.006(4) 0.004(4)
C208 0.021(5) 0.032(5) 0.040(6) 0.002(4) -0.005(4) -0.008(4)
C209 0.025(5) 0.042(6) 0.030(5) 0.006(4) 0.003(4) -0.007(4)
C210 0.022(5) 0.033(5) 0.030(5) -0.001(4) 0.011(4) 0.002(4)
C211 0.051(8) 0.142(14) 0.034(7) -0.005(8) -0.007(6) 0.039(8)
C212 0.083(12) 0.27(3) 0.051(10) -0.059(16) -0.013(9) 0.057(14)
C213 0.112(16) 0.24(3) 0.085(14) -0.014(17) -0.006(12) 0.089(17)
C214 0.109(16) 0.28(3) 0.066(12) -0.048(18) -0.019(11) 0.094(16)
C215 0.078(11) 0.21(2) 0.056(10) -0.040(13) -0.016(8) 0.074(12)
C216 0.047(8) 0.132(14) 0.042(7) 0.000(8) -0.003(6) 0.041(8)
C217 0.057(8) 0.131(14) 0.054(8) -0.030(9) -0.006(7) 0.057(9)
C218 0.115(12) 0.29(2) 0.107(11) -0.082(14) -0.022(9) 0.128(14)
C219 0.115(12) 0.29(2) 0.107(11) -0.082(14) -0.022(9) 0.128(14)
C220 0.17(2) 0.19(3) 0.103(17) -0.08(2) -0.017(16) 0.079(17)
C221 0.094(13) 0.129(16) 0.100(14) -0.025(12) 0.018(11) 0.047(12)
C222 0.076(10) 0.090(11) 0.064(9) -0.015(8) -0.001(8) 0.035(8)
C223 0.028(5) 0.045(6) 0.053(7) 0.002(5) -0.005(5) 0.021(5)
C224 0.045(7) 0.064(8) 0.053(8) -0.013(6) 0.000(6) 0.024(6)
C225 0.055(8) 0.072(9) 0.066(9) -0.007(7) 0.001(7) 0.037(7)
C226 0.034(6) 0.047(7) 0.073(9) -0.001(5) -0.006(6) 0.018(6)
C227 0.037(6) 0.045(7) 0.048(7) 0.010(5) -0.009(5) 0.003(5)
C228 0.015(4) 0.036(6) 0.041(6) 0.003(4) -0.002(4) 0.001(4)
C229 0.068(9) 0.101(12) 0.050(8) 0.016(8) -0.007(7) -0.014(8)
C241 0.054(8) 0.052(8) 0.101(11) 0.014(6) 0.001(7) 0.019(7)
C245 0.043(7) 0.064(8) 0.045(7) -0.011(6) 0.002(5) -0.004(6)

loop_
_atom_type_symbol
_atom_type_description
_atom_type_scat_dispersion_real
_atom_type_scat_dispersion_imag
_atom_type_scat_source
C C 0.0033 0.0016 'International Tables Vol C Tables 4.2.6.8 and 6.1.1.4'
H H 0.0000 0.0000 'International Tables Vol C Tables 4.2.6.8 and 6.1.1.4'
Cl Cl 0.1484 0.1585 'International Tables Vol C Tables 4.2.6.8 and 6.1.1.4'
O O 0.0106 0.0060 'International Tables Vol C Tables 4.2.6.8 and 6.1.1.4'

loop_
_geom_angle_atom_site_label_1
_geom_angle_atom_site_label_2
_geom_angle_atom_site_label_3
_geom_angle_site_symmetry_1
_geom_angle_site_symmetry_3
_geom_angle
_geom_angle_publ_flag
C6 C1 C2 . . 118.6(9) ?
C6 C1 C188 . . 122.8(9) ?
C2 C1 C188 . . 117.9(8) ?
C3 C2 C1 . . 117.7(9) ?
C3 C2 C63 . . 124.9(10) ?
C1 C2 C63 . . 117.4(9) ?
C2 C3 C4 . . 124.0(10) ?
C2 C3 H3 . . 118.0 ?
C4 C3 H3 . . 118.0 ?
C3 C4 C5 . . 118.1(9) ?
C3 C4 C7 . . 120.9(10) ?
C5 C4 C7 . . 121.0(9) ?
C6 C5 C4 . . 117.8(9) ?
C6 C5 C13 . . 122.3(10) ?
C4 C5 C13 . . 119.4(9) ?
C1 C6 C5 . . 123.3(10) ?
C1 C6 H6 . . 118.3 ?
C5 C6 H6 . . 118.3 ?
C8 C7 C12 . . 122.2(12) ?
C8 C7 C4 . . 121.4(11) ?
C12 C7 C4 . . 116.4(10) ?
C7 C8 C9 . . 121.1(14) ?
C7 C8 H8 . . 119.4 ?
C9 C8 H8 . . 119.4 ?
C8 C9 C10 . . 116.6(13) ?
C8 C9 C43 . . 120.7(16) ?
C10 C9 C43 . . 122.6(15) ?
C11 C10 C9 . . 123.5(13) ?
C11 C10 H10 . . 118.3 ?
C9 C10 H10 . . 118.3 ?
C10 C11 C12 . . 117.0(12) ?
C10 C11 C25 . . 122.4(12) ?
C12 C11 C25 . . 120.6(12) ?
C7 C12 C14 . . 122.4(10) ?
C7 C12 C11 . . 119.0(11) ?
C14 C12 C11 . . 118.4(10) ?
C14 C13 C5 . . 117.3(10) ?
C14 C13 C18 . . 118.4(9) ?
C5 C13 C18 . . 123.9(9) ?
C15 C14 C12 . . 119.7(9) ?
C15 C14 C13 . . 120.6(9) ?
C12 C14 C13 . . 119.7(9) ?
C14 C15 C16 . . 120.0(9) ?
C14 C15 C30 . . 121.2(10) ?
C16 C15 C30 . . 118.7(9) ?
C15 C16 C17 . . 119.9(8) ?
C15 C16 C31 . . 120.7(9) ?
C17 C16 C31 . . 119.4(9) ?
C37 C17 C16 . . 119.4(8) ?
C37 C17 C18 . . 121.0(8) ?
C16 C17 C18 . . 119.6(9) ?
C13 C18 C17 . . 117.6(9) ?
C13 C18 C20 . . 127.7(8) ?
C17 C18 C20 . . 114.6(9) ?
C20 C19 C24 . . 120.0 ?
C20 C19 H19 . . 120.0 ?
C24 C19 H19 . . 120.0 ?
C19 C20 C21 . . 120.0 ?
C19 C20 C18 . . 118.1(6) ?
C21 C20 C18 . . 121.8(6) ?
C22 C21 C20 . . 120.0 ?
C22 C21 C42 . . 120.2(6) ?
C20 C21 C42 . . 119.5(6) ?
C21 C22 C23 . . 120.0 ?
C21 C22 H22 . . 120.0 ?
C23 C22 H22 . . 120.0 ?
C22 C23 C24 . . 120.0 ?
C22 C23 C59 . . 118.1(7) ?
C24 C23 C59 . . 121.9(7) ?
C23 C24 C19 . . 120.0 ?
C23 C24 H24 . . 120.0 ?
C19 C24 H24 . . 120.0 ?
C30 C25 C26 . . 117.9(11) ?
C30 C25 C11 . . 118.9(10) ?
C26 C25 C11 . . 123.2(11) ?
C27 C26 C25 . . 123.2(12) ?
C27 C26 H26 . . 118.4 ?
C25 C26 H26 . . 118.4 ?
C28 C27 C26 . . 117.5(11) ?
C28 C27 C47 . . 119.2(12) ?
C26 C27 C47 . . 123.4(12) ?
C27 C28 C29 . . 123.7(11) ?
C27 C28 H28 . . 118.1 ?
C29 C28 H28 . . 118.1 ?
C28 C29 C32 . . 125.2(10) ?
C28 C29 C30 . . 115.5(11) ?
C32 C29 C30 . . 119.0(9) ?
C25 C30 C15 . . 119.9(10) ?
C25 C30 C29 . . 120.2(10) ?
C15 C30 C29 . . 119.9(10) ?
C36 C31 C32 . . 120.9(9) ?
C36 C31 C16 . . 120.4(8) ?
C32 C31 C16 . . 118.6(9) ?
C33 C32 C31 . . 118.5(10) ?
C33 C32 C29 . . 120.4(10) ?
C31 C32 C29 . . 120.9(9) ?
C34 C33 C32 . . 120.8(10) ?
C34 C33 H33 . . 119.6 ?
C32 C33 H33 . . 119.6 ?
C35 C34 C33 . . 118.9(10) ?
C35 C34 C51 . . 123.1(10) ?
C33 C34 C51 . . 117.8(10) ?
C36 C35 C34 . . 121.5(10) ?
C36 C35 H35 . . 119.3 ?
C34 C35 H35 . . 119.3 ?
C35 C36 C31 . . 118.9(9) ?
C35 C36 C38 . . 121.7(9) ?
C31 C36 C38 . . 119.4(8) ?
C38 C37 C17 . . 121.5(9) ?
C38 C37 C42 . . 118.0(9) ?
C17 C37 C42 . . 120.3(8) ?
C39 C38 C37 . . 119.6(9) ?
C39 C38 C36 . . 121.9(9) ?
C37 C38 C36 . . 118.4(9) ?
C38 C39 C40 . . 122.5(9) ?
C38 C39 H39 . . 118.8 ?
C40 C39 H39 . . 118.8 ?
C41 C40 C39 . . 116.6(9) ?
C41 C40 C55 . . 121.9(9) ?
C39 C40 C55 . . 121.5(9) ?
C42 C41 C40 . . 124.5(10) ?
C42 C41 H41 . . 117.8 ?
C40 C41 H41 . . 117.8 ?
C41 C42 C37 . . 118.6(10) ?
C41 C42 C21 . . 123.4(9) ?
C37 C42 C21 . . 117.6(9) ?
C44 C43 C45 . . 111.(2) ?
C44 C43 C9 . . 104.(2) ?
C45 C43 C9 . . 114.(2) ?
C48 C47 C27 . . 108.8(16) ?
C48 C47 C49 . . 112.1(16) ?
C27 C47 C49 . . 108.9(17) ?
C48 C47 C50 . . 108.9(14) ?
C27 C47 C50 . . 112.2(12) ?
C49 C47 C50 . . 105.9(15) ?
C47 C48 H48A . . 109.5 ?
C47 C48 H48B . . 109.5 ?
H48A C48 H48B . . 109.5 ?
C47 C48 H48C . . 109.5 ?
H48A C48 H48C . . 109.5 ?
H48B C48 H48C . . 109.5 ?
C47 C49 H49A . . 109.5 ?
C47 C49 H49B . . 109.5 ?
H49A C49 H49B . . 109.5 ?
C47 C49 H49C . . 109.5 ?
H49A C49 H49C . . 109.5 ?
H49B C49 H49C . . 109.5 ?
C47 C50 H50A . . 109.5 ?
C47 C50 H50B . . 109.5 ?
H50A C50 H50B . . 109.5 ?
C47 C50 H50C . . 109.5 ?
H50A C50 H50C . . 109.5 ?
H50B C50 H50C . . 109.5 ?
C53 C51 C34 . . 111.9(11) ?
C53 C51 C54 . . 109.7(11) ?
C34 C51 C54 . . 112.6(10) ?
C53 C51 C52 . . 106.4(11) ?
C34 C51 C52 . . 107.9(11) ?
C54 C51 C52 . . 108.1(11) ?
C51 C52 H52A . . 109.5 ?
C51 C52 H52B . . 109.5 ?
H52A C52 H52B . . 109.5 ?
C51 C52 H52C . . 109.5 ?
H52A C52 H52C . . 109.5 ?
H52B C52 H52C . . 109.5 ?
C51 C53 H53A . . 109.5 ?
C51 C53 H53B . . 109.5 ?
H53A C53 H53B . . 109.5 ?
C51 C53 H53C . . 109.5 ?
H53A C53 H53C . . 109.5 ?
H53B C53 H53C . . 109.5 ?
C51 C54 H54A . . 109.5 ?
C51 C54 H54B . . 109.5 ?
H54A C54 H54B . . 109.5 ?
C51 C54 H54C . . 109.5 ?
H54A C54 H54C . . 109.5 ?
H54B C54 H54C . . 109.5 ?
C58 C55 C40 . . 115.5(13) ?
C58 C55 C56 . . 110.3(13) ?
C40 C55 C56 . . 109.3(11) ?
C58 C55 C57 . . 108.5(13) ?
C40 C55 C57 . . 107.2(12) ?
C56 C55 C57 . . 105.6(12) ?
C55 C56 H56A . . 109.5 ?
C55 C56 H56B . . 109.5 ?
H56A C56 H56B . . 109.5 ?
C55 C56 H56C . . 109.5 ?
H56A C56 H56C . . 109.5 ?
H56B C56 H56C . . 109.5 ?
C55 C57 H57A . . 109.5 ?
C55 C57 H57B . . 109.5 ?
H57A C57 H57B . . 109.5 ?
C55 C57 H57C . . 109.5 ?
H57A C57 H57C . . 109.5 ?
H57B C57 H57C . . 109.5 ?
C55 C58 H58A . . 109.5 ?
C55 C58 H58B . . 109.5 ?
H58A C58 H58B . . 109.5 ?
C55 C58 H58C . . 109.5 ?
H58A C58 H58C . . 109.5 ?
H58B C58 H58C . . 109.5 ?
C61 C59 C60 . . 110.0(14) ?
C61 C59 C23 . . 110.4(13) ?
C60 C59 C23 . . 108.9(12) ?
C61 C59 C62 . . 110.1(15) ?
C60 C59 C62 . . 102.7(14) ?
C23 C59 C62 . . 114.4(14) ?
C59 C60 H60A . . 109.5 ?
C59 C60 H60B . . 109.5 ?
H60A C60 H60B . . 109.5 ?
C59 C60 H60C . . 109.5 ?
H60A C60 H60C . . 109.5 ?
H60B C60 H60C . . 109.5 ?
C59 C62 H62A . . 109.5 ?
C59 C62 H62B . . 109.5 ?
H62A C62 H62B . . 109.5 ?
C59 C62 H62C . . 109.5 ?
H62A C62 H62C . . 109.5 ?
H62B C62 H62C . . 109.5 ?
C59 C61 H61A . . 109.5 ?
C59 C61 H61B . . 109.5 ?
H61A C61 H61B . . 109.5 ?
C59 C61 H61C . . 109.5 ?
H61A C61 H61C . . 109.5 ?
H61B C61 H61C . . 109.5 ?
C68 C63 C64 . . 120.2(9) ?
C68 C63 C2 . . 119.4(9) ?
C64 C63 C2 . . 120.4(8) ?
C63 C64 C65 . . 120.0(8) ?
C63 C64 C125 . . 114.4(8) ?
C65 C64 C125 . . 125.5(8) ?
C66 C65 C64 . . 117.9(8) ?
C66 C65 C69 . . 118.3(8) ?
C64 C65 C69 . . 123.8(8) ?
C65 C66 C67 . . 121.3(8) ?
C65 C66 C75 . . 121.3(8) ?
C67 C66 C75 . . 117.5(7) ?
C68 C67 C66 . . 118.3(8) ?
C68 C67 C81 . . 120.6(9) ?
C66 C67 C81 . . 121.1(9) ?
C63 C68 C67 . . 121.8(9) ?
C63 C68 H68 . . 119.1 ?
C67 C68 H68 . . 119.1 ?
C70 C69 C74 . . 116.8(8) ?
C70 C69 C65 . . 122.5(8) ?
C74 C69 C65 . . 120.6(7) ?
C71 C70 C69 . . 123.6(8) ?
C71 C70 H70 . . 118.2 ?
C69 C70 H70 . . 118.2 ?
C70 C71 C72 . . 119.5(8) ?
C70 C71 C105 . . 121.1(8) ?
C72 C71 C105 . . 119.3(9) ?
C71 C72 C73 . . 119.2(9) ?
C71 C72 H72 . . 120.4 ?
C73 C72 H72 . . 120.4 ?
C74 C73 C72 . . 120.8(9) ?
C74 C73 C87 . . 118.4(8) ?
C72 C73 C87 . . 120.8(8) ?
C73 C74 C76 . . 121.8(8) ?
C73 C74 C69 . . 119.2(8) ?
C76 C74 C69 . . 118.9(8) ?
C80 C75 C76 . . 120.8(8) ?
C80 C75 C66 . . 120.9(8) ?
C76 C75 C66 . . 118.2(7) ?
C75 C76 C74 . . 121.7(7) ?
C75 C76 C77 . . 118.6(7) ?
C74 C76 C77 . . 119.6(7) ?
C78 C77 C92 . . 121.6(7) ?
C78 C77 C76 . . 120.0(7) ?
C92 C77 C76 . . 118.4(7) ?
C77 C78 C79 . . 120.6(8) ?
C77 C78 C93 . . 118.9(8) ?
C79 C78 C93 . . 120.4(8) ?
C80 C79 C78 . . 120.0(7) ?
C80 C79 C99 . . 119.1(8) ?
C78 C79 C99 . . 120.8(8) ?
C79 C80 C75 . . 119.9(8) ?
C79 C80 C82 . . 120.2(7) ?
C75 C80 C82 . . 119.9(8) ?
C86 C81 C82 . . 119.3(9) ?
C86 C81 C67 . . 121.0(10) ?
C82 C81 C67 . . 119.7(9) ?
C83 C82 C81 . . 119.3(9) ?
C83 C82 C80 . . 120.5(9) ?
C81 C82 C80 . . 120.1(8) ?
C84 C83 C82 . . 119.7(10) ?
C84 C83 C104 . . 121.2(9) ?
C82 C83 C104 . . 119.0(9) ?
C85 C84 C83 . . 122.6(11) ?
C85 C84 H84 . . 118.7 ?
C83 C84 H84 . . 118.7 ?
C84 C85 C86 . . 117.9(12) ?
C84 C85 C121 . . 124.1(13) ?
C86 C85 C121 . . 118.0(13) ?
C81 C86 C85 . . 120.6(12) ?
C81 C86 H86 . . 119.7 ?
C85 C86 H86 . . 119.7 ?
C92 C87 C88 . . 118.8(8) ?
C92 C87 C73 . . 120.2(8) ?
C88 C87 C73 . . 121.0(8) ?
C89 C88 C87 . . 121.1(9) ?
C89 C88 H88 . . 119.4 ?
C87 C88 H88 . . 119.4 ?
C90 C89 C88 . . 119.4(10) ?
C90 C89 C109 . . 119.1(10) ?
C88 C89 C109 . . 121.4(10) ?
C89 C90 C91 . . 122.5(9) ?
C89 C90 H90 . . 118.7 ?
C91 C90 H90 . . 118.7 ?
C94 C91 C90 . . 122.4(9) ?
C94 C91 C92 . . 120.5(9) ?
C90 C91 C92 . . 117.0(8) ?
C87 C92 C77 . . 121.1(7) ?
C87 C92 C91 . . 121.0(8) ?
C77 C92 C91 . . 117.9(8) ?
C94 C93 C98 . . 120.4(9) ?
C94 C93 C78 . . 120.0(8) ?
C98 C93 C78 . . 119.6(9) ?
C93 C94 C91 . . 121.0(8) ?
C93 C94 C95 . . 117.8(9) ?
C91 C94 C95 . . 121.1(9) ?
C96 C95 C94 . . 122.7(11) ?
C96 C95 H95 . . 118.7 ?
C94 C95 H95 . . 118.7 ?
C95 C96 C97 . . 117.7(10) ?
C95 C96 C113 . . 121.1(11) ?
C97 C96 C113 . . 120.9(11) ?
C96 C97 C98 . . 122.9(10) ?
C96 C97 H97 . . 118.5 ?
C98 C97 H97 . . 118.5 ?
C97 C98 C93 . . 118.5(10) ?
C97 C98 C100 . . 121.0(9) ?
C93 C98 C100 . . 120.5(9) ?
C104 C99 C79 . . 122.5(9) ?
C104 C99 C100 . . 118.2(9) ?
C79 C99 C100 . . 119.4(9) ?
C101 C100 C98 . . 122.1(9) ?
C101 C100 C99 . . 118.5(10) ?
C98 C100 C99 . . 119.3(9) ?
C102 C101 C100 . . 123.2(10) ?
C102 C101 H101 . . 118.4 ?
C100 C101 H101 . . 118.4 ?
C101 C102 C103 . . 118.0(10) ?
C101 C102 C117 . . 120.5(11) ?
C103 C102 C117 . . 121.3(11) ?
C104 C103 C102 . . 120.6(11) ?
C104 C103 H103 . . 119.7 ?
C102 C103 H103 . . 119.7 ?
C103 C104 C99 . . 121.5(10) ?
C103 C104 C83 . . 120.0(10) ?
C99 C104 C83 . . 118.4(8) ?
C108 C105 C71 . . 113.3(11) ?
C108 C105 C106 . . 107.4(11) ?
C71 C105 C106 . . 110.8(10) ?
C108 C105 C107 . . 112.8(12) ?
C71 C105 C107 . . 110.9(10) ?
C106 C105 C107 . . 100.9(11) ?
C105 C106 H06A . . 109.5 ?
C105 C106 H06B . . 109.5 ?
H06A C106 H06B . . 109.5 ?
C105 C106 H06C . . 109.5 ?
H06A C106 H06C . . 109.5 ?
H06B C106 H06C . . 109.5 ?
C105 C107 H07A . . 109.5 ?
C105 C107 H07B . . 109.5 ?
H07A C107 H07B . . 109.5 ?
C105 C107 H07C . . 109.5 ?
H07A C107 H07C . . 109.5 ?
H07B C107 H07C . . 109.5 ?
C105 C108 H08A . . 109.5 ?
C105 C108 H08B . . 109.5 ?
H08A C108 H08B . . 109.5 ?
C105 C108 H08C . . 109.5 ?
H08A C108 H08C . . 109.5 ?
H08B C108 H08C . . 109.5 ?
C89 C109 C112 . . 115.7(17) ?
C89 C109 C111 . . 113.6(17) ?
C112 C109 C111 . . 115.4(19) ?
C89 C109 C110 . . 107.0(17) ?
C112 C109 C110 . . 103.9(17) ?
C111 C109 C110 . . 98.7(16) ?
C109 C110 H10A . . 109.5 ?
C109 C110 H10B . . 109.4 ?
H10A C110 H10B . . 109.5 ?
C109 C110 H10C . . 109.5 ?
H10A C110 H10C . . 109.5 ?
H10B C110 H10C . . 109.5 ?
C109 C111 H11A . . 109.5 ?
C109 C111 H11B . . 109.5 ?
H11A C111 H11B . . 109.5 ?
C109 C111 H11C . . 109.4 ?
H11A C111 H11C . . 109.5 ?
H11B C111 H11C . . 109.5 ?
C109 C112 H12A . . 109.5 ?
C109 C112 H12B . . 109.4 ?
H12A C112 H12B . . 109.5 ?
C109 C112 H12C . . 109.5 ?
H12A C112 H12C . . 109.5 ?
H12B C112 H12C . . 109.5 ?
C116 C113 C96 . . 107.(2) ?
C116 C113 C114 . . 116.(2) ?
C96 C113 C114 . . 115.7(18) ?
C116 C113 C115 . . 107.(2) ?
C96 C113 C115 . . 106.(2) ?
C114 C113 C115 . . 105.(2) ?
C119 C117 C102 . . 108.0(14) ?
C119 C117 C118 . . 109.7(14) ?
C102 C117 C118 . . 108.1(14) ?
C119 C117 C120 . . 111.6(14) ?
C102 C117 C120 . . 113.3(13) ?
C118 C117 C120 . . 106.1(14) ?
C117 C118 H18A . . 109.5 ?
C117 C118 H18B . . 109.5 ?
H18A C118 H18B . . 109.5 ?
C117 C118 H18C . . 109.5 ?
H18A C118 H18C . . 109.5 ?
H18B C118 H18C . . 109.5 ?
C117 C119 H19A . . 109.5 ?
C117 C119 H19B . . 109.5 ?
H19A C119 H19B . . 109.5 ?
C117 C119 H19C . . 109.5 ?
H19A C119 H19C . . 109.5 ?
H19B C119 H19C . . 109.5 ?
C117 C120 H20A . . 109.5 ?
C117 C120 H20B . . 109.5 ?
H20A C120 H20B . . 109.5 ?
C117 C120 H20C . . 109.5 ?
H20A C120 H20C . . 109.5 ?
H20B C120 H20C . . 109.5 ?
C122 C121 C85 . . 114.0(16) ?
C122 C121 C123 . . 108.3(17) ?
C85 C121 C123 . . 111.3(18) ?
C122 C121 C124 . . 110.9(17) ?
C85 C121 C124 . . 101.(2) ?
C123 C121 C124 . . 111.0(18) ?
C121 C122 H22A . . 109.5 ?
C121 C122 H22B . . 109.5 ?
H22A C122 H22B . . 109.5 ?
C121 C122 H22C . . 109.5 ?
H22A C122 H22C . . 109.5 ?
H22B C122 H22C . . 109.5 ?
C121 C123 H23A . . 109.5 ?
C121 C123 H23B . . 109.5 ?
H23A C123 H23B . . 109.5 ?
C121 C123 H23C . . 109.5 ?
H23A C123 H23C . . 109.5 ?
H23B C123 H23C . . 109.5 ?
C121 C124 H24A . . 109.5 ?
C121 C124 H24B . . 109.5 ?
H24A C124 H24B . . 109.5 ?
C121 C124 H24C . . 109.5 ?
H24A C124 H24C . . 109.5 ?
H24B C124 H24C . . 109.5 ?
C126 C125 C127 . . 120.0(8) ?
C126 C125 C64 . . 114.6(9) ?
C127 C125 C64 . . 125.2(9) ?
C130 C126 C125 . . 119.8(9) ?
C130 C126 C187 . . 117.1(8) ?
C125 C126 C187 . . 123.1(9) ?
C125 C127 C128 . . 117.7(9) ?
C125 C127 C131 . . 124.2(8) ?
C128 C127 C131 . . 118.0(9) ?
C129 C128 C127 . . 121.4(9) ?
C129 C128 C137 . . 119.1(8) ?
C127 C128 C137 . . 119.3(9) ?
C128 C129 C130 . . 118.1(9) ?
C128 C129 C143 . . 120.3(8) ?
C130 C129 C143 . . 121.6(9) ?
C126 C130 C129 . . 121.7(9) ?
C126 C130 H130 . . 119.2 ?
C129 C130 H130 . . 119.2 ?
C132 C131 C136 . . 118.8(9) ?
C132 C131 C127 . . 122.9(10) ?
C136 C131 C127 . . 118.3(9) ?
C131 C132 C133 . . 122.8(10) ?
C131 C132 H132 . . 118.6 ?
C133 C132 H132 . . 118.6 ?
C134 C133 C132 . . 118.2(10) ?
C134 C133 C167 . . 122.1(10) ?
C132 C133 C167 . . 119.7(11) ?
C133 C134 C135 . . 121.1(10) ?
C133 C134 H134 . . 119.4 ?
C135 C134 H134 . . 119.4 ?
C134 C135 C136 . . 120.9(10) ?
C134 C135 C149 . . 121.2(9) ?
C136 C135 C149 . . 117.8(9) ?
C138 C136 C135 . . 120.9(9) ?
C138 C136 C131 . . 121.3(9) ?
C135 C136 C131 . . 117.6(9) ?
C138 C137 C142 . . 120.3(8) ?
C138 C137 C128 . . 120.4(8) ?
C142 C137 C128 . . 119.2(8) ?
C136 C138 C137 . . 120.0(9) ?
C136 C138 C139 . . 120.5(8) ?
C137 C138 C139 . . 119.4(8) ?
C138 C139 C140 . . 120.9(8) ?
C138 C139 C154 . . 119.3(8) ?
C140 C139 C154 . . 119.8(8) ?
C141 C140 C155 . . 119.4(8) ?
C141 C140 C139 . . 119.6(8) ?
C155 C140 C139 . . 120.9(8) ?
C161 C141 C140 . . 120.5(8) ?
C161 C141 C142 . . 120.0(8) ?
C140 C141 C142 . . 119.5(8) ?
C141 C142 C144 . . 119.8(8) ?
C141 C142 C137 . . 120.0(8) ?
C144 C142 C137 . . 120.2(8) ?
C144 C143 C148 . . 118.7(8) ?
C144 C143 C129 . . 118.7(9) ?
C148 C143 C129 . . 122.6(9) ?
C145 C144 C143 . . 119.6(8) ?
C145 C144 C142 . . 120.6(8) ?
C143 C144 C142 . . 119.7(8) ?
C144 C145 C146 . . 119.9(9) ?
C144 C145 C166 . . 119.2(8) ?
C146 C145 C166 . . 120.9(8) ?
C145 C146 C147 . . 121.1(8) ?
C145 C146 H146 . . 119.4 ?
C147 C146 H146 . . 119.4 ?
C148 C147 C146 . . 118.3(8) ?
C148 C147 C183 . . 122.9(8) ?
C146 C147 C183 . . 118.6(8) ?
C147 C148 C143 . . 121.9(9) ?
C147 C148 H148 . . 119.0 ?
C143 C148 H148 . . 119.0 ?
C154 C149 C150 . . 118.7(10) ?
C154 C149 C135 . . 120.9(8) ?
C150 C149 C135 . . 120.3(9) ?
C151 C150 C149 . . 120.3(10) ?
C151 C150 H150 . . 119.9 ?
C149 C150 H150 . . 119.9 ?
C152 C151 C150 . . 120.3(9) ?
C152 C151 C171 . . 119.6(11) ?
C150 C151 C171 . . 120.1(10) ?
C151 C152 C153 . . 122.6(10) ?
C151 C152 H152 . . 118.7 ?
C153 C152 H152 . . 118.7 ?
C154 C153 C152 . . 116.4(9) ?
C154 C153 C156 . . 120.9(8) ?
C152 C153 C156 . . 122.7(9) ?
C149 C154 C153 . . 121.6(9) ?
C149 C154 C139 . . 120.1(9) ?
C153 C154 C139 . . 118.3(8) ?
C160 C155 C156 . . 120.9(8) ?
C160 C155 C140 . . 119.8(8) ?
C156 C155 C140 . . 119.2(9) ?
C155 C156 C153 . . 120.6(9) ?
C155 C156 C157 . . 117.3(9) ?
C153 C156 C157 . . 121.9(9) ?
C158 C157 C156 . . 122.6(9) ?
C158 C157 H157 . . 118.7 ?
C156 C157 H157 . . 118.7 ?
C159 C158 C157 . . 118.2(10) ?
C159 C158 C175 . . 120.1(10) ?
C157 C158 C175 . . 121.7(10) ?
C158 C159 C160 . . 123.4(10) ?
C158 C159 H159 . . 118.3 ?
C160 C159 H159 . . 118.3 ?
C155 C160 C159 . . 117.2(8) ?
C155 C160 C162 . . 121.4(8) ?
C159 C160 C162 . . 121.4(8) ?
C141 C161 C166 . . 121.5(8) ?
C141 C161 C162 . . 121.4(8) ?
C166 C161 C162 . . 117.0(8) ?
C163 C162 C161 . . 119.9(8) ?
C163 C162 C160 . . 123.0(8) ?
C161 C162 C160 . . 117.1(7) ?
C164 C163 C162 . . 121.9(9) ?
C164 C163 H163 . . 119.1 ?
C162 C163 H163 . . 119.1 ?
C165 C164 C163 . . 118.2(8) ?
C165 C164 C179 . . 121.4(8) ?
C163 C164 C179 . . 120.4(9) ?
C164 C165 C166 . . 121.5(8) ?
C164 C165 H165 . . 119.2 ?
C166 C165 H165 . . 119.2 ?
C165 C166 C161 . . 121.1(8) ?
C165 C166 C145 . . 121.4(8) ?
C161 C166 C145 . . 117.5(8) ?
C168 C167 C133 . . 108.5(15) ?
C168 C167 C170 . . 107.2(16) ?
C133 C167 C170 . . 114.5(15) ?
C168 C167 C169 . . 111.9(17) ?
C133 C167 C169 . . 109.0(18) ?
C170 C167 C169 . . 105.8(17) ?
C167 C168 H68A . . 109.5 ?
C167 C168 H68B . . 109.5 ?
H68A C168 H68B . . 109.5 ?
C167 C168 H68C . . 109.5 ?
H68A C168 H68C . . 109.5 ?
H68B C168 H68C . . 109.5 ?
C167 C169 H69A . . 109.5 ?
C167 C169 H69B . . 109.5 ?
H69A C169 H69B . . 109.5 ?
C167 C169 H69C . . 109.5 ?
H69A C169 H69C . . 109.5 ?
H69B C169 H69C . . 109.5 ?
C167 C170 H70A . . 109.5 ?
C167 C170 H70B . . 109.5 ?
H70A C170 H70B . . 109.5 ?
C167 C170 H70C . . 109.5 ?
H70A C170 H70C . . 109.5 ?
H70B C170 H70C . . 109.5 ?
C172 C171 C173 . . 113.9(12) ?
C172 C171 C151 . . 111.6(11) ?
C173 C171 C151 . . 108.4(12) ?
C172 C171 C174 . . 106.7(12) ?
C173 C171 C174 . . 106.6(11) ?
C151 C171 C174 . . 109.6(10) ?
C171 C172 H72A . . 109.5 ?
C171 C172 H72B . . 109.5 ?
H72A C172 H72B . . 109.5 ?
C171 C172 H72C . . 109.5 ?
H72A C172 H72C . . 109.5 ?
H72B C172 H72C . . 109.5 ?
C171 C173 H73A . . 109.5 ?
C171 C173 H73B . . 109.5 ?
H73A C173 H73B . . 109.5 ?
C171 C173 H73C . . 109.5 ?
H73A C173 H73C . . 109.5 ?
H73B C173 H73C . . 109.5 ?
C171 C174 H74A . . 109.5 ?
C171 C174 H74B . . 109.5 ?
H74A C174 H74B . . 109.5 ?
C171 C174 H74C . . 109.5 ?
H74A C174 H74C . . 109.5 ?
H74B C174 H74C . . 109.5 ?
C158 C175 C177 . . 110.0(11) ?
C158 C175 C176 . . 112.6(11) ?
C177 C175 C176 . . 107.9(12) ?
C158 C175 C178 . . 109.5(11) ?
C177 C175 C178 . . 109.0(12) ?
C176 C175 C178 . . 107.9(11) ?
C175 C176 H76A . . 109.5 ?
C175 C176 H76B . . 109.5 ?
H76A C176 H76B . . 109.5 ?
C175 C176 H76C . . 109.5 ?
H76A C176 H76C . . 109.5 ?
H76B C176 H76C . . 109.5 ?
C175 C177 H77A . . 109.5 ?
C175 C177 H77B . . 109.5 ?
H77A C177 H77B . . 109.5 ?
C175 C177 H77C . . 109.5 ?
H77A C177 H77C . . 109.5 ?
H77B C177 H77C . . 109.5 ?
C175 C178 H78A . . 109.5 ?
C175 C178 H78B . . 109.5 ?
H78A C178 H78B . . 109.5 ?
C175 C178 H78C . . 109.5 ?
H78A C178 H78C . . 109.5 ?
H78B C178 H78C . . 109.5 ?
C164 C179 C182 . . 113.3(8) ?
C164 C179 C181 . . 111.8(9) ?
C182 C179 C181 . . 108.2(9) ?
C164 C179 C180 . . 107.2(8) ?
C182 C179 C180 . . 106.6(9) ?
C181 C179 C180 . . 109.6(9) ?
C179 C180 H80A . . 109.5 ?
C179 C180 H80B . . 109.5 ?
H80A C180 H80B . . 109.5 ?
C179 C180 H80C . . 109.5 ?
H80A C180 H80C . . 109.5 ?
H80B C180 H80C . . 109.5 ?
C179 C181 H81A . . 109.5 ?
C179 C181 H81B . . 109.5 ?
H81A C181 H81B . . 109.5 ?
C179 C181 H81C . . 109.5 ?
H81A C181 H81C . . 109.5 ?
H81B C181 H81C . . 109.5 ?
C179 C182 H82A . . 109.5 ?
C179 C182 H82B . . 109.5 ?
H82A C182 H82B . . 109.5 ?
C179 C182 H82C . . 109.5 ?
H82A C182 H82C . . 109.5 ?
H82B C182 H82C . . 109.5 ?
C184 C183 C185 . . 112.2(9) ?
C184 C183 C147 . . 108.8(9) ?
C185 C183 C147 . . 109.3(9) ?
C184 C183 C186 . . 108.9(9) ?
C185 C183 C186 . . 106.9(9) ?
C147 C183 C186 . . 110.7(8) ?
C183 C184 H84A . . 109.5 ?
C183 C184 H84B . . 109.5 ?
H84A C184 H84B . . 109.5 ?
C183 C184 H84C . . 109.5 ?
H84A C184 H84C . . 109.5 ?
H84B C184 H84C . . 109.5 ?
C183 C185 H85A . . 109.5 ?
C183 C185 H85B . . 109.5 ?
H85A C185 H85B . . 109.5 ?
C183 C185 H85C . . 109.5 ?
H85A C185 H85C . . 109.5 ?
H85B C185 H85C . . 109.5 ?
C183 C186 H86A . . 109.5 ?
C183 C186 H86B . . 109.5 ?
H86A C186 H86B . . 109.5 ?
C183 C186 H86C . . 109.5 ?
H86A C186 H86C . . 109.5 ?
H86B C186 H86C . . 109.5 ?
C192 C187 C188 . . 121.3(8) ?
C192 C187 C126 . . 119.2(8) ?
C188 C187 C126 . . 119.2(8) ?
C187 C188 C189 . . 119.7(8) ?
C187 C188 C1 . . 114.5(8) ?
C189 C188 C1 . . 125.7(8) ?
C190 C189 C188 . . 118.1(7) ?
C190 C189 C193 . . 119.9(7) ?
C188 C189 C193 . . 122.0(8) ?
C191 C190 C189 . . 121.0(7) ?
C191 C190 C199 . . 118.7(7) ?
C189 C190 C199 . . 120.3(7) ?
C190 C191 C192 . . 118.5(7) ?
C190 C191 C205 . . 121.8(7) ?
C192 C191 C205 . . 119.6(7) ?
C187 C192 C191 . . 120.8(8) ?
C187 C192 H192 . . 119.6 ?
C191 C192 H192 . . 119.6 ?
C198 C193 C194 . . 116.9(8) ?
C198 C193 C189 . . 119.5(8) ?
C194 C193 C189 . . 123.5(9) ?
C195 C194 C193 . . 122.9(10) ?
C195 C194 H194 . . 118.6 ?
C193 C194 H194 . . 118.6 ?
C194 C195 C196 . . 118.1(10) ?
C194 C195 C229 . . 124.0(11) ?
C196 C195 C229 . . 117.9(10) ?
C197 C196 C195 . . 121.0(10) ?
C197 C196 H196 . . 119.5 ?
C195 C196 H196 . . 119.5 ?
C196 C197 C198 . . 122.7(11) ?
C196 C197 C211 . . 120.4(10) ?
C198 C197 C211 . . 116.9(10) ?
C197 C198 C200 . . 121.7(9) ?
C197 C198 C193 . . 118.3(9) ?
C200 C198 C193 . . 120.1(8) ?
C204 C199 C200 . . 119.5(7) ?
C204 C199 C190 . . 120.8(7) ?
C200 C199 C190 . . 119.7(7) ?
C199 C200 C198 . . 120.4(8) ?
C199 C200 C201 . . 118.8(8) ?
C198 C200 C201 . . 120.8(8) ?
C202 C201 C200 . . 119.9(9) ?
C202 C201 C216 . . 120.6(9) ?
C200 C201 C216 . . 119.5(9) ?
C203 C202 C201 . . 121.4(9) ?
C203 C202 C217 . . 118.8(9) ?
C201 C202 C217 . . 119.8(9) ?
C202 C203 C204 . . 119.0(8) ?
C202 C203 C223 . . 120.3(8) ?
C204 C203 C223 . . 120.7(8) ?
C203 C204 C199 . . 121.3(7) ?
C203 C204 C206 . . 119.2(7) ?
C199 C204 C206 . . 119.5(7) ?
C210 C205 C206 . . 118.5(7) ?
C210 C205 C191 . . 122.4(7) ?
C206 C205 C191 . . 119.1(7) ?
C205 C206 C207 . . 119.7(7) ?
C205 C206 C204 . . 120.1(7) ?
C207 C206 C204 . . 120.1(7) ?
C208 C207 C228 . . 120.7(8) ?
C208 C207 C206 . . 119.1(8) ?
C228 C207 C206 . . 120.1(8) ?
C209 C208 C207 . . 121.9(8) ?
C209 C208 H208 . . 119.1 ?
C207 C208 H208 . . 119.1 ?
C208 C209 C210 . . 116.5(8) ?
C208 C209 C245 . . 122.5(8) ?
C210 C209 C245 . . 121.0(8) ?
C205 C210 C209 . . 124.1(8) ?
C205 C210 H210 . . 117.9 ?
C209 C210 H210 . . 117.9 ?
C212 C211 C216 . . 120.0 ?
C212 C211 C197 . . 119.0(7) ?
C216 C211 C197 . . 121.0(7) ?
C213 C212 C211 . . 120.0 ?
C213 C212 H212 . . 120.0 ?
C211 C212 H212 . . 120.0 ?
C212 C213 C214 . . 120.0 ?
C212 C213 C233 . . 127.(2) ?
C214 C213 C233 . . 113.(2) ?
C213 C214 C215 . . 120.0 ?
C213 C214 H214 . . 120.0 ?
C215 C214 H214 . . 120.0 ?
C216 C215 C214 . . 120.0 ?
C216 C215 C218 . . 120.4(7) ?
C214 C215 C218 . . 119.6(7) ?
C215 C216 C211 . . 120.0 ?
C215 C216 C201 . . 119.9(7) ?
C211 C216 C201 . . 120.0(7) ?
C218 C217 C222 . . 120.0 ?
C218 C217 C202 . . 119.2(7) ?
C222 C217 C202 . . 120.6(7) ?
C219 C218 C217 . . 120.0 ?
C219 C218 C215 . . 120.0(7) ?
C217 C218 C215 . . 120.0(7) ?
C220 C219 C218 . . 120.0 ?
C220 C219 H219 . . 120.0 ?
C218 C219 H219 . . 120.0 ?
C219 C220 C221 . . 120.0 ?
C219 C220 C237 . . 116.(3) ?
C221 C220 C237 . . 119.(3) ?
C220 C221 C222 . . 120.0 ?
C220 C221 H221 . . 120.0 ?
C222 C221 H221 . . 120.0 ?
C221 C222 C217 . . 120.0 ?
C221 C222 C224 . . 120.4(7) ?
C217 C222 C224 . . 119.6(7) ?
C224 C223 C228 . . 119.9(9) ?
C224 C223 C203 . . 121.2(10) ?
C228 C223 C203 . . 118.9(8) ?
C225 C224 C223 . . 120.8(11) ?
C225 C224 C222 . . 120.0(10) ?
C223 C224 C222 . . 119.2(10) ?
C226 C225 C224 . . 121.3(11) ?
C226 C225 H225 . . 119.4 ?
C224 C225 H225 . . 119.4 ?
C225 C226 C227 . . 118.3(10) ?
C225 C226 C241 . . 119.1(10) ?
C227 C226 C241 . . 122.6(11) ?
C226 C227 C228 . . 122.9(10) ?
C226 C227 H227 . . 118.5 ?
C228 C227 H227 . . 118.5 ?
C227 C228 C207 . . 122.7(9) ?
C227 C228 C223 . . 116.7(9) ?
C207 C228 C223 . . 120.7(8) ?
C195 C229 C231 . . 109.2(13) ?
C195 C229 C232 . . 112.4(13) ?
C231 C229 C232 . . 118.3(15) ?
C195 C229 C230 . . 107.9(13) ?
C231 C229 C230 . . 103.8(14) ?
C232 C229 C230 . . 104.2(14) ?
C229 C230 H30A . . 109.5 ?
C229 C230 H30B . . 109.5 ?
H30A C230 H30B . . 109.5 ?
C229 C230 H30C . . 109.5 ?
H30A C230 H30C . . 109.5 ?
H30B C230 H30C . . 109.5 ?
C229 C231 H31A . . 109.5 ?
C229 C231 H31B . . 109.5 ?
H31A C231 H31B . . 109.5 ?
C229 C231 H31C . . 109.5 ?
H31A C231 H31C . . 109.5 ?
H31B C231 H31C . . 109.5 ?
C229 C232 H32A . . 109.5 ?
C229 C232 H32B . . 109.5 ?
H32A C232 H32B . . 109.5 ?
C229 C232 H32C . . 109.5 ?
H32A C232 H32C . . 109.5 ?
H32B C232 H32C . . 109.5 ?
C244 C241 C242 . . 111.6(12) ?
C244 C241 C226 . . 109.8(11) ?
C242 C241 C226 . . 107.1(11) ?
C244 C241 C243 . . 106.4(12) ?
C242 C241 C243 . . 111.1(12) ?
C226 C241 C243 . . 110.8(12) ?
C241 C242 H42A . . 109.5 ?
C241 C242 H42B . . 109.5 ?
H42A C242 H42B . . 109.5 ?
C241 C242 H42C . . 109.5 ?
H42A C242 H42C . . 109.5 ?
H42B C242 H42C . . 109.5 ?
C241 C243 H43A . . 109.5 ?
C241 C243 H43B . . 109.5 ?
H43A C243 H43B . . 109.5 ?
C241 C243 H43C . . 109.5 ?
H43A C243 H43C . . 109.5 ?
H43B C243 H43C . . 109.5 ?
C241 C244 H44D . . 109.5 ?
C241 C244 H44E . . 109.5 ?
H44D C244 H44E . . 109.5 ?
C241 C244 H44F . . 109.5 ?
H44D C244 H44F . . 109.5 ?
H44E C244 H44F . . 109.5 ?
C209 C245 C248 . . 113.1(10) ?
C209 C245 C246 . . 110.7(10) ?
C248 C245 C246 . . 107.1(11) ?
C209 C245 C247 . . 109.7(10) ?
C248 C245 C247 . . 108.7(11) ?
C246 C245 C247 . . 107.3(10) ?
C245 C246 H46A . . 109.5 ?
C245 C246 H46B . . 109.5 ?
H46A C246 H46B . . 109.5 ?
C245 C246 H46C . . 109.5 ?
H46A C246 H46C . . 109.5 ?
H46B C246 H46C . . 109.5 ?
C245 C247 H47A . . 109.5 ?
C245 C247 H47B . . 109.5 ?
H47A C247 H47B . . 109.5 ?
C245 C247 H47C . . 109.5 ?
H47A C247 H47C . . 109.5 ?
H47B C247 H47C . . 109.5 ?
C245 C248 H48D . . 109.5 ?
C245 C248 H48E . . 109.5 ?
H48D C248 H48E . . 109.5 ?
C245 C248 H48F . . 109.5 ?
H48D C248 H48F . . 109.5 ?
H48E C248 H48F . . 109.5 ?
C250 C249 Cl1 . . 108.(3) ?
C250 C249 H4S1 . . 110.0 ?
Cl1 C249 H4S1 . . 110.0 ?
C250 C249 H4S2 . . 110.0 ?
Cl1 C249 H4S2 . . 110.0 ?
H4S1 C249 H4S2 . . 108.4 ?
C249 C250 Cl2 . . 111.(3) ?
C249 C250 H5S1 . . 109.5 ?
Cl2 C250 H5S1 . . 109.5 ?
C249 C250 H5S2 . . 109.5 ?
Cl2 C250 H5S2 . . 109.5 ?
H5S1 C250 H5S2 . . 108.0 ?

loop_
_geom_bond_atom_site_label_1
_geom_bond_atom_site_label_2
_geom_bond_site_symmetry_2
_geom_bond_distance
_geom_bond_publ_flag
C1 C6 . 1.365(14) ?
C1 C2 . 1.451(14) ?
C1 C188 . 1.483(13) ?
C2 C3 . 1.343(14) ?
C2 C63 . 1.479(14) ?
C3 C4 . 1.413(15) ?
C3 H3 . 0.93 ?
C4 C5 . 1.415(15) ?
C4 C7 . 1.462(16) ?
C5 C6 . 1.398(14) ?
C5 C13 . 1.451(14) ?
C6 H6 . 0.93 ?
C7 C8 . 1.367(19) ?
C7 C12 . 1.391(16) ?
C8 C9 . 1.40(2) ?
C8 H8 . 0.93 ?
C9 C10 . 1.42(2) ?
C9 C43 . 1.547(17) ?
C10 C11 . 1.39(2) ?
C10 H10 . 0.93 ?
C11 C12 . 1.436(16) ?
C11 C25 . 1.449(17) ?
C12 C14 . 1.424(15) ?
C13 C14 . 1.432(14) ?
C13 C18 . 1.440(15) ?
C14 C15 . 1.395(14) ?
C15 C16 . 1.416(14) ?
C15 C30 . 1.441(14) ?
C16 C17 . 1.423(13) ?
C16 C31 . 1.453(13) ?
C17 C37 . 1.423(14) ?
C17 C18 . 1.443(14) ?
C18 C20 . 1.493(12) ?
C19 C20 . 1.39 ?
C19 C24 . 1.39 ?
C19 H19 . 0.93 ?
C20 C21 . 1.39 ?
C21 C22 . 1.39 ?
C21 C42 . 1.460(12) ?
C22 C23 . 1.39 ?
C22 H22 . 0.93 ?
C23 C24 . 1.39 ?
C23 C59 . 1.559(13) ?
C24 H24 . 0.93 ?
C25 C30 . 1.387(16) ?
C25 C26 . 1.398(17) ?
C26 C27 . 1.368(18) ?
C26 H26 . 0.93 ?
C27 C28 . 1.356(18) ?
C27 C47 . 1.533(14) ?
C28 C29 . 1.419(17) ?
C28 H28 . 0.93 ?
C29 C32 . 1.429(16) ?
C29 C30 . 1.439(15) ?
C31 C36 . 1.388(14) ?
C31 C32 . 1.409(14) ?
C32 C33 . 1.398(15) ?
C33 C34 . 1.404(16) ?
C33 H33 . 0.93 ?
C34 C35 . 1.388(15) ?
C34 C51 . 1.532(12) ?
C35 C36 . 1.396(14) ?
C35 H35 . 0.93 ?
C36 C38 . 1.482(14) ?
C37 C38 . 1.407(13) ?
C37 C42 . 1.444(14) ?
C38 C39 . 1.387(14) ?
C39 C40 . 1.393(15) ?
C39 H39 . 0.93 ?
C40 C41 . 1.376(15) ?
C40 C55 . 1.531(12) ?
C41 C42 . 1.357(15) ?
C41 H41 . 0.93 ?
C43 C44 . 1.531(19) ?
C43 C45 . 1.534(18) ?
C47 C48 . 1.535(16) ?
C47 C49 . 1.545(17) ?
C47 C50 . 1.555(15) ?
C48 H48A . 0.96 ?
C48 H48B . 0.96 ?
C48 H48C . 0.96 ?
C49 H49A . 0.96 ?
C49 H49B . 0.96 ?
C49 H49C . 0.96 ?
C50 H50A . 0.96 ?
C50 H50B . 0.96 ?
C50 H50C . 0.96 ?
C51 C53 . 1.530(15) ?
C51 C54 . 1.542(14) ?
C51 C52 . 1.562(15) ?
C52 H52A . 0.96 ?
C52 H52B . 0.96 ?
C52 H52C . 0.96 ?
C53 H53A . 0.96 ?
C53 H53B . 0.96 ?
C53 H53C . 0.96 ?
C54 H54A . 0.96 ?
C54 H54B . 0.96 ?
C54 H54C . 0.96 ?
C55 C58 . 1.526(16) ?
C55 C56 . 1.569(15) ?
C55 C57 . 1.561(15) ?
C56 H56A . 0.96 ?
C56 H56B . 0.96 ?
C56 H56C . 0.96 ?
C57 H57A . 0.96 ?
C57 H57B . 0.96 ?
C57 H57C . 0.96 ?
C58 H58A . 0.96 ?
C58 H58B . 0.96 ?
C58 H58C . 0.96 ?
C59 C61 . 1.538(16) ?
C59 C60 . 1.554(16) ?
C59 C62 . 1.563(16) ?
C60 H60A . 0.96 ?
C60 H60B . 0.96 ?
C60 H60C . 0.96 ?
C62 H62A . 0.96 ?
C62 H62B . 0.96 ?
C62 H62C . 0.96 ?
C61 H61A . 0.96 ?
C61 H61B . 0.96 ?
C61 H61C . 0.96 ?
C63 C68 . 1.375(13) ?
C63 C64 . 1.410(13) ?
C64 C65 . 1.414(13) ?
C64 C125 . 1.536(12) ?
C65 C66 . 1.400(12) ?
C65 C69 . 1.457(12) ?
C66 C67 . 1.426(13) ?
C66 C75 . 1.474(12) ?
C67 C68 . 1.378(14) ?
C67 C81 . 1.445(14) ?
C68 H68 . 0.93 ?
C69 C70 . 1.414(13) ?
C69 C74 . 1.434(12) ?
C70 C71 . 1.355(13) ?
C70 H70 . 0.93 ?
C71 C72 . 1.403(14) ?
C71 C105 . 1.533(11) ?
C72 C73 . 1.412(13) ?
C72 H72 . 0.93 ?
C73 C74 . 1.404(12) ?
C73 C87 . 1.440(13) ?
C74 C76 . 1.425(11) ?
C75 C80 . 1.410(12) ?
C75 C76 . 1.411(11) ?
C76 C77 . 1.434(11) ?
C77 C78 . 1.399(12) ?
C77 C92 . 1.432(12) ?
C78 C79 . 1.406(12) ?
C78 C93 . 1.444(13) ?
C79 C80 . 1.403(12) ?
C79 C99 . 1.429(13) ?
C80 C82 . 1.448(13) ?
C81 C86 . 1.379(16) ?
C81 C82 . 1.411(15) ?
C82 C83 . 1.409(13) ?
C83 C84 . 1.370(17) ?
C83 C104 . 1.475(15) ?
C84 C85 . 1.36(2) ?
C84 H84 . 0.93 ?
C85 C86 . 1.441(19) ?
C85 C121 . 1.540(16) ?
C86 H86 . 0.93 ?
C87 C92 . 1.407(12) ?
C87 C88 . 1.408(13) ?
C88 C89 . 1.406(15) ?
C88 H88 . 0.93 ?
C89 C90 . 1.374(15) ?
C89 C109 . 1.516(13) ?
C90 C91 . 1.419(14) ?
C90 H90 . 0.93 ?
C91 C94 . 1.401(13) ?
C91 C92 . 1.437(13) ?
C93 C94 . 1.392(13) ?
C93 C98 . 1.416(13) ?
C94 C95 . 1.421(14) ?
C95 C96 . 1.381(16) ?
C95 H95 . 0.93 ?
C96 C97 . 1.373(17) ?
C96 C113 . 1.536(14) ?
C97 C98 . 1.393(15) ?
C97 H97 . 0.93 ?
C98 C100 . 1.441(15) ?
C99 C104 . 1.397(14) ?
C99 C100 . 1.449(14) ?
C100 C101 . 1.419(15) ?
C101 C102 . 1.350(17) ?
C101 H101 . 0.93 ?
C102 C103 . 1.446(17) ?
C102 C117 . 1.540(14) ?
C103 C104 . 1.386(15) ?
C103 H103 . 0.93 ?
C105 C108 . 1.534(15) ?
C105 C106 . 1.541(14) ?
C105 C107 . 1.550(15) ?
C106 H06A . 0.96 ?
C106 H06B . 0.96 ?
C106 H06C . 0.96 ?
C107 H07A . 0.96 ?
C107 H07B . 0.96 ?
C107 H07C . 0.96 ?
C108 H08A . 0.96 ?
C108 H08B . 0.96 ?
C108 H08C . 0.96 ?
C109 C112 . 1.538(17) ?
C109 C111 . 1.546(17) ?
C109 C110 . 1.588(17) ?
C110 H10A . 0.96 ?
C110 H10B . 0.96 ?
C110 H10C . 0.96 ?
C111 H11A . 0.96 ?
C111 H11B . 0.96 ?
C111 H11C . 0.96 ?
C112 H12A . 0.96 ?
C112 H12B . 0.96 ?
C112 H12C . 0.96 ?
C113 C116 . 1.528(18) ?
C113 C114 . 1.539(18) ?
C113 C115 . 1.575(18) ?
C117 C119 . 1.535(16) ?
C117 C118 . 1.550(16) ?
C117 C120 . 1.552(15) ?
C118 H18A . 0.96 ?
C118 H18B . 0.96 ?
C118 H18C . 0.96 ?
C119 H19A . 0.96 ?
C119 H19B . 0.96 ?
C119 H19C . 0.96 ?
C120 H20A . 0.96 ?
C120 H20B . 0.96 ?
C120 H20C . 0.96 ?
C121 C122 . 1.522(17) ?
C121 C123 . 1.547(17) ?
C121 C124 . 1.548(17) ?
C122 H22A . 0.96 ?
C122 H22B . 0.96 ?
C122 H22C . 0.96 ?
C123 H23A . 0.96 ?
C123 H23B . 0.96 ?
C123 H23C . 0.96 ?
C124 H24A . 0.96 ?
C124 H24B . 0.96 ?
C124 H24C . 0.96 ?
C125 C126 . 1.395(14) ?
C125 C127 . 1.413(14) ?
C126 C130 . 1.384(13) ?
C126 C187 . 1.513(13) ?
C127 C128 . 1.415(13) ?
C127 C131 . 1.474(14) ?
C128 C129 . 1.382(13) ?
C128 C137 . 1.462(13) ?
C129 C130 . 1.395(13) ?
C129 C143 . 1.462(13) ?
C130 H130 . 0.93 ?
C131 C132 . 1.385(14) ?
C131 C136 . 1.425(15) ?
C132 C133 . 1.397(15) ?
C132 H132 . 0.93 ?
C133 C134 . 1.371(17) ?
C133 C167 . 1.549(13) ?
C134 C135 . 1.395(15) ?
C134 H134 . 0.93 ?
C135 C136 . 1.417(14) ?
C135 C149 . 1.469(15) ?
C136 C138 . 1.401(13) ?
C137 C138 . 1.398(13) ?
C137 C142 . 1.439(12) ?
C138 C139 . 1.419(13) ?
C139 C140 . 1.427(12) ?
C139 C154 . 1.443(13) ?
C140 C141 . 1.417(12) ?
C140 C155 . 1.432(13) ?
C141 C161 . 1.391(12) ?
C141 C142 . 1.423(12) ?
C142 C144 . 1.420(13) ?
C143 C144 . 1.419(13) ?
C143 C148 . 1.422(14) ?
C144 C145 . 1.386(13) ?
C145 C146 . 1.404(14) ?
C145 C166 . 1.480(13) ?
C146 C147 . 1.415(14) ?
C146 H146 . 0.93 ?
C147 C148 . 1.368(13) ?
C147 C183 . 1.536(12) ?
C148 H148 . 0.93 ?
C149 C154 . 1.375(14) ?
C149 C150 . 1.435(14) ?
C150 C151 . 1.375(16) ?
C150 H150 . 0.93 ?
C151 C152 . 1.355(15) ?
C151 C171 . 1.554(12) ?
C152 C153 . 1.418(14) ?
C152 H152 . 0.93 ?
C153 C154 . 1.430(14) ?
C153 C156 . 1.436(14) ?
C155 C160 . 1.388(13) ?
C155 C156 . 1.402(13) ?
C156 C157 . 1.426(15) ?
C157 C158 . 1.362(15) ?
C157 H157 . 0.93 ?
C158 C159 . 1.342(14) ?
C158 C175 . 1.526(13) ?
C159 C160 . 1.430(14) ?
C159 H159 . 0.93 ?
C160 C162 . 1.453(12) ?
C161 C166 . 1.422(12) ?
C161 C162 . 1.428(12) ?
C162 C163 . 1.405(12) ?
C163 C164 . 1.389(13) ?
C163 H163 . 0.93 ?
C164 C165 . 1.387(13) ?
C164 C179 . 1.511(12) ?
C165 C166 . 1.388(13) ?
C165 H165 . 0.93 ?
C167 C168 . 1.528(17) ?
C167 C170 . 1.552(16) ?
C167 C169 . 1.561(17) ?
C168 H68A . 0.96 ?
C168 H68B . 0.96 ?
C168 H68C . 0.96 ?
C169 H69A . 0.96 ?
C169 H69B . 0.96 ?
C169 H69C . 0.96 ?
C170 H70A . 0.96 ?
C170 H70B . 0.96 ?
C170 H70C . 0.96 ?
C171 C172 . 1.534(15) ?
C171 C173 . 1.545(15) ?
C171 C174 . 1.570(14) ?
C172 H72A . 0.96 ?
C172 H72B . 0.96 ?
C172 H72C . 0.96 ?
C173 H73A . 0.96 ?
C173 H73B . 0.96 ?
C173 H73C . 0.96 ?
C174 H74A . 0.96 ?
C174 H74B . 0.96 ?
C174 H74C . 0.96 ?
C175 C177 . 1.542(15) ?
C175 C176 . 1.545(14) ?
C175 C178 . 1.553(15) ?
C176 H76A . 0.96 ?
C176 H76B . 0.96 ?
C176 H76C . 0.96 ?
C177 H77A . 0.96 ?
C177 H77B . 0.96 ?
C177 H77C . 0.96 ?
C178 H78A . 0.96 ?
C178 H78B . 0.96 ?
C178 H78C . 0.96 ?
C179 C182 . 1.530(12) ?
C179 C181 . 1.536(12) ?
C179 C180 . 1.570(13) ?
C180 H80A . 0.96 ?
C180 H80B . 0.96 ?
C180 H80C . 0.96 ?
C181 H81A . 0.96 ?
C181 H81B . 0.96 ?
C181 H81C . 0.96 ?
C182 H82A . 0.96 ?
C182 H82B . 0.96 ?
C182 H82C . 0.96 ?
C183 C184 . 1.519(12) ?
C183 C185 . 1.523(13) ?
C183 C186 . 1.553(12) ?
C184 H84A . 0.96 ?
C184 H84B . 0.96 ?
C184 H84C . 0.96 ?
C185 H85A . 0.96 ?
C185 H85B . 0.96 ?
C185 H85C . 0.96 ?
C186 H86A . 0.96 ?
C186 H86B . 0.96 ?
C186 H86C . 0.96 ?
C187 C192 . 1.356(12) ?
C187 C188 . 1.385(12) ?
C188 C189 . 1.437(12) ?
C189 C190 . 1.402(12) ?
C189 C193 . 1.450(12) ?
C190 C191 . 1.403(11) ?
C190 C199 . 1.443(11) ?
C191 C192 . 1.425(11) ?
C191 C205 . 1.443(11) ?
C192 H192 . 0.93 ?
C193 C198 . 1.433(13) ?
C193 C194 . 1.427(14) ?
C194 C195 . 1.383(15) ?
C194 H194 . 0.93 ?
C195 C196 . 1.407(18) ?
C195 C229 . 1.521(13) ?
C196 C197 . 1.344(17) ?
C196 H196 . 0.93 ?
C197 C198 . 1.415(14) ?
C197 C211 . 1.511(14) ?
C198 C200 . 1.417(13) ?
C199 C204 . 1.418(11) ?
C199 C200 . 1.423(11) ?
C200 C201 . 1.431(14) ?
C201 C202 . 1.418(15) ?
C201 C216 . 1.444(11) ?
C202 C203 . 1.387(13) ?
C202 C217 . 1.481(12) ?
C203 C204 . 1.415(12) ?
C203 C223 . 1.449(14) ?
C204 C206 . 1.451(11) ?
C205 C210 . 1.371(12) ?
C205 C206 . 1.416(11) ?
C206 C207 . 1.423(12) ?
C207 C208 . 1.408(13) ?
C207 C228 . 1.414(13) ?
C208 C209 . 1.402(13) ?
C208 H208 . 0.93 ?
C209 C210 . 1.411(13) ?
C209 C245 . 1.520(12) ?
C210 H210 . 0.93 ?
C211 C212 . 1.39 ?
C211 C216 . 1.39 ?
C212 C213 . 1.39 ?
C212 H212 . 0.93 ?
C213 C214 . 1.39 ?
C213 C233 . 1.544(19) ?
C214 C215 . 1.39 ?
C214 H214 . 0.93 ?
C215 C216 . 1.39 ?
C215 C218 . 1.491(11) ?
C217 C218 . 1.39 ?
C217 C222 . 1.39 ?
C218 C219 . 1.39 ?
C219 C220 . 1.39 ?
C219 H219 . 0.93 ?
C220 C221 . 1.39 ?
C220 C237 . 1.55(2) ?
C221 C222 . 1.39 ?
C221 H221 . 0.93 ?
C222 C224 . 1.463(14) ?
C223 C224 . 1.391(15) ?
C223 C228 . 1.433(14) ?
C224 C225 . 1.382(17) ?
C225 C226 . 1.385(17) ?
C225 H225 . 0.93 ?
C226 C227 . 1.389(16) ?
C226 C241 . 1.539(13) ?
C227 C228 . 1.412(14) ?
C227 H227 . 0.93 ?
C229 C231 . 1.524(16) ?
C229 C232 . 1.524(16) ?
C229 C230 . 1.576(16) ?
C230 H30A . 0.96 ?
C230 H30B . 0.96 ?
C230 H30C . 0.96 ?
C231 H31A . 0.96 ?
C231 H31B . 0.96 ?
C231 H31C . 0.96 ?
C232 H32A . 0.96 ?
C232 H32B . 0.96 ?
C232 H32C . 0.96 ?
C241 C244 . 1.534(14) ?
C241 C242 . 1.540(14) ?
C241 C243 . 1.553(15) ?
C242 H42A . 0.96 ?
C242 H42B . 0.96 ?
C242 H42C . 0.96 ?
C243 H43A . 0.96 ?
C243 H43B . 0.96 ?
C243 H43C . 0.96 ?
C244 H44D . 0.96 ?
C244 H44E . 0.96 ?
C244 H44F . 0.96 ?
C245 C248 . 1.537(14) ?
C245 C246 . 1.536(14) ?
C245 C247 . 1.558(14) ?
C246 H46A . 0.96 ?
C246 H46B . 0.96 ?
C246 H46C . 0.96 ?
C247 H47A . 0.96 ?
C247 H47B . 0.96 ?
C247 H47C . 0.96 ?
C248 H48D . 0.96 ?
C248 H48E . 0.96 ?
C248 H48F . 0.96 ?
C249 C250 . 1.43(6) ?
C249 Cl1 . 1.95(4) ?
C249 H4S1 . 0.97 ?
C249 H4S2 . 0.97 ?
C250 Cl2 . 1.66(5) ?
C250 H5S1 . 0.97 ?
C250 H5S2 . 0.97 ?

loop_
_geom_torsion_atom_site_label_1
_geom_torsion_atom_site_label_2
_geom_torsion_atom_site_label_3
_geom_torsion_atom_site_label_4
_geom_torsion_site_symmetry_1
_geom_torsion_site_symmetry_2
_geom_torsion_site_symmetry_3
_geom_torsion_site_symmetry_4
_geom_torsion
_geom_torsion_publ_flag
C6 C1 C2 C3 . . . . 7.5(14) ?
C188 C1 C2 C3 . . . . 177.8(9) ?
C6 C1 C2 C63 . . . . -173.0(9) ?
C188 C1 C2 C63 . . . . -2.7(12) ?
C1 C2 C3 C4 . . . . -4.2(16) ?
C63 C2 C3 C4 . . . . 176.4(10) ?
C2 C3 C4 C5 . . . . -0.4(16) ?
C2 C3 C4 C7 . . . . -178.5(11) ?
C3 C4 C5 C6 . . . . 1.8(15) ?
C7 C4 C5 C6 . . . . 179.9(11) ?
C3 C4 C5 C13 . . . . -171.4(10) ?
C7 C4 C5 C13 . . . . 6.7(16) ?
C2 C1 C6 C5 . . . . -6.4(15) ?
C188 C1 C6 C5 . . . . -176.2(9) ?
C4 C5 C6 C1 . . . . 1.7(16) ?
C13 C5 C6 C1 . . . . 174.7(10) ?
C3 C4 C7 C8 . . . . -17.(2) ?
C5 C4 C7 C8 . . . . 164.7(16) ?
C3 C4 C7 C12 . . . . 160.7(12) ?
C5 C4 C7 C12 . . . . -17.3(19) ?
C12 C7 C8 C9 . . . . 0.(3) ?
C4 C7 C8 C9 . . . . 178.(2) ?
C7 C8 C9 C10 . . . . -6.(4) ?
C7 C8 C9 C43 . . . . 169.(2) ?
C8 C9 C10 C11 . . . . 9.(4) ?
C43 C9 C10 C11 . . . . -166.(2) ?
C9 C10 C11 C12 . . . . -6.(4) ?
C9 C10 C11 C25 . . . . 175.(2) ?
C8 C7 C12 C14 . . . . -172.0(16) ?
C4 C7 C12 C14 . . . . 10.(2) ?
C8 C7 C12 C11 . . . . 4.(2) ?
C4 C7 C12 C11 . . . . -174.3(13) ?
C10 C11 C12 C7 . . . . -1.(2) ?
C25 C11 C12 C7 . . . . 178.0(14) ?
C10 C11 C12 C14 . . . . 175.0(17) ?
C25 C11 C12 C14 . . . . -6.(2) ?
C6 C5 C13 C14 . . . . -161.7(10) ?
C4 C5 C13 C14 . . . . 11.2(15) ?
C6 C5 C13 C18 . . . . 11.2(16) ?
C4 C5 C13 C18 . . . . -175.9(10) ?
C7 C12 C14 C15 . . . . -171.6(13) ?
C11 C12 C14 C15 . . . . 12.7(19) ?
C7 C12 C14 C13 . . . . 7.9(19) ?
C11 C12 C14 C13 . . . . -167.9(12) ?
C5 C13 C14 C15 . . . . 160.9(10) ?
C18 C13 C14 C15 . . . . -12.4(16) ?
C5 C13 C14 C12 . . . . -18.5(16) ?
C18 C13 C14 C12 . . . . 168.2(10) ?
C12 C14 C15 C16 . . . . 175.0(11) ?
C13 C14 C15 C16 . . . . -4.4(17) ?
C12 C14 C15 C30 . . . . -8.8(18) ?
C13 C14 C15 C30 . . . . 171.8(11) ?
C14 C15 C16 C17 . . . . 10.8(16) ?
C30 C15 C16 C17 . . . . -165.5(10) ?
C14 C15 C16 C31 . . . . -169.9(10) ?
C30 C15 C16 C31 . . . . 13.8(16) ?
C15 C16 C17 C37 . . . . -179.7(10) ?
C31 C16 C17 C37 . . . . 1.1(15) ?
C15 C16 C17 C18 . . . . -0.3(15) ?
C31 C16 C17 C18 . . . . -179.6(9) ?
C14 C13 C18 C17 . . . . 22.4(15) ?
C5 C13 C18 C17 . . . . -150.4(10) ?
C14 C13 C18 C20 . . . . -153.2(10) ?
C5 C13 C18 C20 . . . . 34.0(16) ?
C37 C17 C18 C13 . . . . 163.2(9) ?
C16 C17 C18 C13 . . . . -16.2(15) ?
C37 C17 C18 C20 . . . . -20.7(14) ?
C16 C17 C18 C20 . . . . 159.9(9) ?
C24 C19 C20 C21 . . . . 0 ?
C24 C19 C20 C18 . . . . 176.3(7) ?
C13 C18 C20 C19 . . . . 19.1(13) ?
C17 C18 C20 C19 . . . . -156.6(7) ?
C13 C18 C20 C21 . . . . -164.7(8) ?
C17 C18 C20 C21 . . . . 19.6(11) ?
C19 C20 C21 C22 . . . . 0 ?
C18 C20 C21 C22 . . . . -176.1(8) ?
C19 C20 C21 C42 . . . . 174.7(7) ?
C18 C20 C21 C42 . . . . -1.4(9) ?
C20 C21 C22 C23 . . . . 0 ?
C42 C21 C22 C23 . . . . -174.7(7) ?
C21 C22 C23 C24 . . . . 0 ?
C21 C22 C23 C59 . . . . -179.0(8) ?
C22 C23 C24 C19 . . . . 0 ?
C59 C23 C24 C19 . . . . 179.0(9) ?
C20 C19 C24 C23 . . . . 0 ?
C10 C11 C25 C30 . . . . 174.2(18) ?
C12 C11 C25 C30 . . . . -5.(2) ?
C10 C11 C25 C26 . . . . -8.(3) ?
C12 C11 C25 C26 . . . . 173.1(14) ?
C30 C25 C26 C27 . . . . 0.(2) ?
C11 C25 C26 C27 . . . . -177.5(15) ?
C25 C26 C27 C28 . . . . -10.(2) ?
C25 C26 C27 C47 . . . . 169.2(15) ?
C26 C27 C28 C29 . . . . 7.(2) ?
C47 C27 C28 C29 . . . . -172.2(14) ?
C27 C28 C29 C32 . . . . 177.6(14) ?
C27 C28 C29 C30 . . . . 5.(2) ?
C26 C25 C30 C15 . . . . -169.1(13) ?
C11 C25 C30 C15 . . . . 9.(2) ?
C26 C25 C30 C29 . . . . 12.(2) ?
C11 C25 C30 C29 . . . . -169.7(13) ?
C14 C15 C30 C25 . . . . -2.2(19) ?
C16 C15 C30 C25 . . . . 174.1(11) ?
C14 C15 C30 C29 . . . . 176.2(11) ?
C16 C15 C30 C29 . . . . -7.5(17) ?
C28 C29 C30 C25 . . . . -14.9(18) ?
C32 C29 C30 C25 . . . . 172.1(12) ?
C28 C29 C30 C15 . . . . 166.7(12) ?
C32 C29 C30 C15 . . . . -6.3(18) ?
C15 C16 C31 C36 . . . . 169.8(10) ?
C17 C16 C31 C36 . . . . -10.9(15) ?
C15 C16 C31 C32 . . . . -6.1(15) ?
C17 C16 C31 C32 . . . . 173.2(10) ?
C36 C31 C32 C33 . . . . -9.4(16) ?
C16 C31 C32 C33 . . . . 166.4(10) ?
C36 C31 C32 C29 . . . . 175.9(10) ?
C16 C31 C32 C29 . . . . -8.2(16) ?
C28 C29 C32 C33 . . . . 27.5(19) ?
C30 C29 C32 C33 . . . . -160.2(11) ?
C28 C29 C32 C31 . . . . -158.0(12) ?
C30 C29 C32 C31 . . . . 14.3(18) ?
C31 C32 C33 C34 . . . . 5.8(17) ?
C29 C32 C33 C34 . . . . -179.5(11) ?
C32 C33 C34 C35 . . . . -0.8(18) ?
C32 C33 C34 C51 . . . . -175.1(11) ?
C33 C34 C35 C36 . . . . -0.9(18) ?
C51 C34 C35 C36 . . . . 173.1(11) ?
C34 C35 C36 C31 . . . . -2.6(16) ?
C34 C35 C36 C38 . . . . 178.3(10) ?
C32 C31 C36 C35 . . . . 7.8(16) ?
C16 C31 C36 C35 . . . . -168.0(10) ?
C32 C31 C36 C38 . . . . -173.0(10) ?
C16 C31 C36 C38 . . . . 11.2(15) ?
C16 C17 C37 C38 . . . . 8.3(15) ?
C18 C17 C37 C38 . . . . -171.1(10) ?
C16 C17 C37 C42 . . . . -176.6(9) ?
C18 C17 C37 C42 . . . . 4.0(15) ?
C17 C37 C38 C39 . . . . 172.4(10) ?
C42 C37 C38 C39 . . . . -2.8(15) ?
C17 C37 C38 C36 . . . . -7.9(14) ?
C42 C37 C38 C36 . . . . 176.9(9) ?
C35 C36 C38 C39 . . . . -3.1(15) ?
C31 C36 C38 C39 . . . . 177.8(10) ?
C35 C36 C38 C37 . . . . 177.2(10) ?
C31 C36 C38 C37 . . . . -2.0(14) ?
C37 C38 C39 C40 . . . . -1.0(16) ?
C36 C38 C39 C40 . . . . 179.3(10) ?
C38 C39 C40 C41 . . . . 3.9(16) ?
C38 C39 C40 C55 . . . . -177.6(10) ?
C39 C40 C41 C42 . . . . -3.1(16) ?
C55 C40 C41 C42 . . . . 178.4(10) ?
C40 C41 C42 C37 . . . . -0.6(16) ?
C40 C41 C42 C21 . . . . 172.3(10) ?
C38 C37 C42 C41 . . . . 3.6(15) ?
C17 C37 C42 C41 . . . . -171.7(10) ?
C38 C37 C42 C21 . . . . -169.7(9) ?
C17 C37 C42 C21 . . . . 15.1(14) ?
C22 C21 C42 C41 . . . . -14.4(12) ?
C20 C21 C42 C41 . . . . 170.9(8) ?
C22 C21 C42 C37 . . . . 158.5(7) ?
C20 C21 C42 C37 . . . . -16.2(11) ?
C8 C9 C43 C44 . . . . 57.(3) ?
C10 C9 C43 C44 . . . . -128.(3) ?
C8 C9 C43 C45 . . . . 178.(3) ?
C10 C9 C43 C45 . . . . -6.(4) ?
C28 C27 C47 C48 . . . . -61.(2) ?
C26 C27 C47 C48 . . . . 120.3(18) ?
C28 C27 C47 C49 . . . . 62.(2) ?
C26 C27 C47 C49 . . . . -117.2(19) ?
C28 C27 C47 C50 . . . . 178.7(15) ?
C26 C27 C47 C50 . . . . 0.(2) ?
C35 C34 C51 C53 . . . . 130.5(13) ?
C33 C34 C51 C53 . . . . -55.4(15) ?
C35 C34 C51 C54 . . . . 6.5(17) ?
C33 C34 C51 C54 . . . . -179.4(12) ?
C35 C34 C51 C52 . . . . -112.8(14) ?
C33 C34 C51 C52 . . . . 61.3(14) ?
C41 C40 C55 C58 . . . . -21.3(18) ?
C39 C40 C55 C58 . . . . 160.3(14) ?
C41 C40 C55 C56 . . . . -146.3(12) ?
C39 C40 C55 C56 . . . . 35.3(16) ?
C41 C40 C55 C57 . . . . 99.8(14) ?
C39 C40 C55 C57 . . . . -78.6(14) ?
C22 C23 C59 C61 . . . . -134.7(12) ?
C24 C23 C59 C61 . . . . 46.3(15) ?
C22 C23 C59 C60 . . . . 104.4(12) ?
C24 C23 C59 C60 . . . . -74.6(13) ?
C22 C23 C59 C62 . . . . -9.9(15) ?
C24 C23 C59 C62 . . . . 171.1(12) ?
C3 C2 C63 C68 . . . . 77.0(14) ?
C1 C2 C63 C68 . . . . -102.5(11) ?
C3 C2 C63 C64 . . . . -101.4(12) ?
C1 C2 C63 C64 . . . . 79.1(12) ?
C68 C63 C64 C65 . . . . -0.1(15) ?
C2 C63 C64 C65 . . . . 178.2(9) ?
C68 C63 C64 C125 . . . . -179.4(9) ?
C2 C63 C64 C125 . . . . -1.0(14) ?
C63 C64 C65 C66 . . . . -5.8(13) ?
C125 C64 C65 C66 . . . . 173.4(9) ?
C63 C64 C65 C69 . . . . 176.1(9) ?
C125 C64 C65 C69 . . . . -4.7(15) ?
C64 C65 C66 C67 . . . . 9.1(14) ?
C69 C65 C66 C67 . . . . -172.7(9) ?
C64 C65 C66 C75 . . . . -169.8(8) ?
C69 C65 C66 C75 . . . . 8.4(13) ?
C65 C66 C67 C68 . . . . -6.5(15) ?
C75 C66 C67 C68 . . . . 172.5(9) ?
C65 C66 C67 C81 . . . . 173.8(10) ?
C75 C66 C67 C81 . . . . -7.2(14) ?
C64 C63 C68 C67 . . . . 3.0(16) ?
C2 C63 C68 C67 . . . . -175.4(10) ?
C66 C67 C68 C63 . . . . 0.3(16) ?
C81 C67 C68 C63 . . . . 179.9(10) ?
C66 C65 C69 C70 . . . . 164.4(9) ?
C64 C65 C69 C70 . . . . -17.6(14) ?
C66 C65 C69 C74 . . . . -12.0(13) ?
C64 C65 C69 C74 . . . . 166.1(9) ?
C74 C69 C70 C71 . . . . -3.3(15) ?
C65 C69 C70 C71 . . . . -179.8(10) ?
C69 C70 C71 C72 . . . . -5.0(16) ?
C69 C70 C71 C105 . . . . 178.4(10) ?
C70 C71 C72 C73 . . . . 7.4(16) ?
C105 C71 C72 C73 . . . . -175.9(9) ?
C71 C72 C73 C74 . . . . -1.4(15) ?
C71 C72 C73 C87 . . . . 175.1(9) ?
C72 C73 C74 C76 . . . . 171.3(9) ?
C87 C73 C74 C76 . . . . -5.2(14) ?
C72 C73 C74 C69 . . . . -7.0(14) ?
C87 C73 C74 C69 . . . . 176.4(9) ?
C70 C69 C74 C73 . . . . 9.2(13) ?
C65 C69 C74 C73 . . . . -174.2(8) ?
C70 C69 C74 C76 . . . . -169.2(8) ?
C65 C69 C74 C76 . . . . 7.4(13) ?
C65 C66 C75 C80 . . . . 178.3(8) ?
C67 C66 C75 C80 . . . . -0.7(13) ?
C65 C66 C75 C76 . . . . -0.3(12) ?
C67 C66 C75 C76 . . . . -179.3(8) ?
C80 C75 C76 C74 . . . . 176.8(8) ?
C66 C75 C76 C74 . . . . -4.6(12) ?
C80 C75 C76 C77 . . . . 0.3(12) ?
C66 C75 C76 C77 . . . . 178.9(7) ?
C73 C74 C76 C75 . . . . -177.3(8) ?
C69 C74 C76 C75 . . . . 1.1(13) ?
C73 C74 C76 C77 . . . . -0.9(13) ?
C69 C74 C76 C77 . . . . 177.5(8) ?
C75 C76 C77 C78 . . . . -0.6(11) ?
C74 C76 C77 C78 . . . . -177.1(8) ?
C75 C76 C77 C92 . . . . -179.7(7) ?
C74 C76 C77 C92 . . . . 3.8(12) ?
C92 C77 C78 C79 . . . . 179.1(8) ?
C76 C77 C78 C79 . . . . 0.0(12) ?
C92 C77 C78 C93 . . . . 0.0(12) ?
C76 C77 C78 C93 . . . . -179.1(8) ?
C77 C78 C79 C80 . . . . 0.8(13) ?
C93 C78 C79 C80 . . . . 179.9(8) ?
C77 C78 C79 C99 . . . . 178.3(9) ?
C93 C78 C79 C99 . . . . -2.6(13) ?
C78 C79 C80 C75 . . . . -1.0(13) ?
C99 C79 C80 C75 . . . . -178.6(8) ?
C78 C79 C80 C82 . . . . 176.0(8) ?
C99 C79 C80 C82 . . . . -1.6(13) ?
C76 C75 C80 C79 . . . . 0.5(13) ?
C66 C75 C80 C79 . . . . -178.1(8) ?
C76 C75 C80 C82 . . . . -176.5(8) ?
C66 C75 C80 C82 . . . . 4.9(13) ?
C68 C67 C81 C86 . . . . 14.1(18) ?
C66 C67 C81 C86 . . . . -166.2(12) ?
C68 C67 C81 C82 . . . . -168.8(10) ?
C66 C67 C81 C82 . . . . 10.9(16) ?
C86 C81 C82 C83 . . . . -6.5(17) ?
C67 C81 C82 C83 . . . . 176.3(10) ?
C86 C81 C82 C80 . . . . 170.7(11) ?
C67 C81 C82 C80 . . . . -6.5(15) ?
C79 C80 C82 C83 . . . . -1.1(14) ?
C75 C80 C82 C83 . . . . 175.9(9) ?
C79 C80 C82 C81 . . . . -178.2(9) ?
C75 C80 C82 C81 . . . . -1.2(14) ?
C81 C82 C83 C84 . . . . 4.8(17) ?
C80 C82 C83 C84 . . . . -172.4(11) ?
C81 C82 C83 C104 . . . . -178.0(10) ?
C80 C82 C83 C104 . . . . 4.8(15) ?
C82 C83 C84 C85 . . . . 3.(2) ?
C104 C83 C84 C85 . . . . -174.7(16) ?
C83 C84 C85 C86 . . . . -8.(3) ?
C83 C84 C85 C121 . . . . 169.0(18) ?
C82 C81 C86 C85 . . . . 1.(2) ?
C67 C81 C86 C85 . . . . 178.6(15) ?
C84 C85 C86 C81 . . . . 6.(3) ?
C121 C85 C86 C81 . . . . -171.2(17) ?
C74 C73 C87 C92 . . . . 8.5(14) ?
C72 C73 C87 C92 . . . . -168.1(9) ?
C74 C73 C87 C88 . . . . -172.4(10) ?
C72 C73 C87 C88 . . . . 11.0(15) ?
C92 C87 C88 C89 . . . . 2.1(17) ?
C73 C87 C88 C89 . . . . -177.0(11) ?
C87 C88 C89 C90 . . . . -0.5(19) ?
C87 C88 C89 C109 . . . . -175.0(12) ?
C88 C89 C90 C91 . . . . 1.0(19) ?
C109 C89 C90 C91 . . . . 175.7(12) ?
C89 C90 C91 C94 . . . . -179.1(11) ?
C89 C90 C91 C92 . . . . -3.0(17) ?
C88 C87 C92 C77 . . . . 175.2(9) ?
C73 C87 C92 C77 . . . . -5.7(14) ?
C88 C87 C92 C91 . . . . -4.2(14) ?
C73 C87 C92 C91 . . . . 174.9(9) ?
C78 C77 C92 C87 . . . . -179.6(8) ?
C76 C77 C92 C87 . . . . -0.5(12) ?
C78 C77 C92 C91 . . . . -0.2(13) ?
C76 C77 C92 C91 . . . . 178.9(8) ?
C94 C91 C92 C87 . . . . -179.2(9) ?
C90 C91 C92 C87 . . . . 4.6(14) ?
C94 C91 C92 C77 . . . . 1.4(14) ?
C90 C91 C92 C77 . . . . -174.8(9) ?
C77 C78 C93 C94 . . . . -1.0(13) ?
C79 C78 C93 C94 . . . . 179.9(9) ?
C77 C78 C93 C98 . . . . -179.5(9) ?
C79 C78 C93 C98 . . . . 1.4(14) ?
C98 C93 C94 C91 . . . . -179.3(10) ?
C78 C93 C94 C91 . . . . 2.2(15) ?
C98 C93 C94 C95 . . . . -1.1(15) ?
C78 C93 C94 C95 . . . . -179.6(10) ?
C90 C91 C94 C93 . . . . 173.6(10) ?
C92 C91 C94 C93 . . . . -2.4(15) ?
C90 C91 C94 C95 . . . . -4.5(17) ?
C92 C91 C94 C95 . . . . 179.5(10) ?
C93 C94 C95 C96 . . . . -0.2(19) ?
C91 C94 C95 C96 . . . . 178.0(12) ?
C94 C95 C96 C97 . . . . 1.(2) ?
C94 C95 C96 C113 . . . . 173.9(15) ?
C95 C96 C97 C98 . . . . -1.(2) ?
C113 C96 C97 C98 . . . . -173.5(15) ?
C96 C97 C98 C93 . . . . -1.(2) ?
C96 C97 C98 C100 . . . . 179.5(13) ?
C94 C93 C98 C97 . . . . 1.5(16) ?
C78 C93 C98 C97 . . . . -180.0(11) ?
C94 C93 C98 C100 . . . . -178.6(10) ?
C78 C93 C98 C100 . . . . -0.1(16) ?
C80 C79 C99 C104 . . . . 0.3(15) ?
C78 C79 C99 C104 . . . . -177.2(9) ?
C80 C79 C99 C100 . . . . -179.9(9) ?
C78 C79 C99 C100 . . . . 2.6(15) ?
C97 C98 C100 C101 . . . . -2.5(19) ?
C93 C98 C100 C101 . . . . 177.6(11) ?
C97 C98 C100 C99 . . . . 179.9(12) ?
C93 C98 C100 C99 . . . . 0.1(17) ?
C104 C99 C100 C101 . . . . 0.9(16) ?
C79 C99 C100 C101 . . . . -178.9(10) ?
C104 C99 C100 C98 . . . . 178.6(10) ?
C79 C99 C100 C98 . . . . -1.3(16) ?
C98 C100 C101 C102 . . . . -179.6(13) ?
C99 C100 C101 C102 . . . . -2.0(19) ?
C100 C101 C102 C103 . . . . 1.(2) ?
C100 C101 C102 C117 . . . . 175.0(13) ?
C101 C102 C103 C104 . . . . 2.1(19) ?
C117 C102 C103 C104 . . . . -172.3(12) ?
C102 C103 C104 C99 . . . . -3.2(18) ?
C102 C103 C104 C83 . . . . 174.8(11) ?
C79 C99 C104 C103 . . . . -178.5(10) ?
C100 C99 C104 C103 . . . . 1.7(16) ?
C79 C99 C104 C83 . . . . 3.4(16) ?
C100 C99 C104 C83 . . . . -176.4(10) ?
C84 C83 C104 C103 . . . . -6.8(18) ?
C82 C83 C104 C103 . . . . 176.0(10) ?
C84 C83 C104 C99 . . . . 171.3(12) ?
C82 C83 C104 C99 . . . . -6.0(16) ?
C70 C71 C105 C108 . . . . -168.1(12) ?
C72 C71 C105 C108 . . . . 15.3(16) ?
C70 C71 C105 C106 . . . . 71.1(14) ?
C72 C71 C105 C106 . . . . -105.5(12) ?
C70 C71 C105 C107 . . . . -40.0(14) ?
C72 C71 C105 C107 . . . . 143.4(12) ?
C90 C89 C109 C112 . . . . -178.3(18) ?
C88 C89 C109 C112 . . . . -4.(2) ?
C90 C89 C109 C111 . . . . 45.(2) ?
C88 C89 C109 C111 . . . . -140.7(18) ?
C90 C89 C109 C110 . . . . -63.0(19) ?
C88 C89 C109 C110 . . . . 111.5(17) ?
C95 C96 C113 C116 . . . . 116.(2) ?
C97 C96 C113 C116 . . . . -71.(2) ?
C95 C96 C113 C114 . . . . -15.(3) ?
C97 C96 C113 C114 . . . . 158.(2) ?
C95 C96 C113 C115 . . . . -130.(2) ?
C97 C96 C113 C115 . . . . 43.(2) ?
C101 C102 C117 C119 . . . . 61.2(18) ?
C103 C102 C117 C119 . . . . -124.6(15) ?
C101 C102 C117 C118 . . . . -57.5(18) ?
C103 C102 C117 C118 . . . . 116.7(16) ?
C101 C102 C117 C120 . . . . -174.7(14) ?
C103 C102 C117 C120 . . . . -1.(2) ?
C84 C85 C121 C122 . . . . -137.(2) ?
C86 C85 C121 C122 . . . . 40.(3) ?
C84 C85 C121 C123 . . . . -14.(3) ?
C86 C85 C121 C123 . . . . 163.(2) ?
C84 C85 C121 C124 . . . . 104.(2) ?
C86 C85 C121 C124 . . . . -79.(2) ?
C63 C64 C125 C126 . . . . -68.2(11) ?
C65 C64 C125 C126 . . . . 112.5(11) ?
C63 C64 C125 C127 . . . . 105.6(12) ?
C65 C64 C125 C127 . . . . -73.7(14) ?
C127 C125 C126 C130 . . . . 0.7(14) ?
C64 C125 C126 C130 . . . . 174.9(8) ?
C127 C125 C126 C187 . . . . -178.9(9) ?
C64 C125 C126 C187 . . . . -4.7(13) ?
C126 C125 C127 C128 . . . . -8.1(14) ?
C64 C125 C127 C128 . . . . 178.4(9) ?
C126 C125 C127 C131 . . . . 176.1(9) ?
C64 C125 C127 C131 . . . . 2.6(16) ?
C125 C127 C128 C129 . . . . 14.2(14) ?
C131 C127 C128 C129 . . . . -169.6(9) ?
C125 C127 C128 C137 . . . . -161.5(9) ?
C131 C127 C128 C137 . . . . 14.6(13) ?
C127 C128 C129 C130 . . . . -12.6(14) ?
C137 C128 C129 C130 . . . . 163.2(9) ?
C127 C128 C129 C143 . . . . 170.2(9) ?
C137 C128 C129 C143 . . . . -14.1(14) ?
C125 C126 C130 C129 . . . . 1.1(14) ?
C187 C126 C130 C129 . . . . -179.3(8) ?
C128 C129 C130 C126 . . . . 4.7(14) ?
C143 C129 C130 C126 . . . . -178.1(9) ?
C125 C127 C131 C132 . . . . -24.9(15) ?
C128 C127 C131 C132 . . . . 159.2(10) ?
C125 C127 C131 C136 . . . . 156.5(10) ?
C128 C127 C131 C136 . . . . -19.4(14) ?
C136 C131 C132 C133 . . . . -4.2(16) ?
C127 C131 C132 C133 . . . . 177.2(10) ?
C131 C132 C133 C134 . . . . -2.1(18) ?
C131 C132 C133 C167 . . . . 178.3(11) ?
C132 C133 C134 C135 . . . . 4.5(19) ?
C167 C133 C134 C135 . . . . -176.0(11) ?
C133 C134 C135 C136 . . . . -0.4(18) ?
C133 C134 C135 C149 . . . . 176.6(11) ?
C134 C135 C136 C138 . . . . 169.5(10) ?
C149 C135 C136 C138 . . . . -7.6(14) ?
C134 C135 C136 C131 . . . . -5.8(15) ?
C149 C135 C136 C131 . . . . 177.1(9) ?
C132 C131 C136 C138 . . . . -167.4(9) ?
C127 C131 C136 C138 . . . . 11.3(14) ?
C132 C131 C136 C135 . . . . 8.0(14) ?
C127 C131 C136 C135 . . . . -173.3(9) ?
C129 C128 C137 C138 . . . . -177.5(9) ?
C127 C128 C137 C138 . . . . -1.7(14) ?
C129 C128 C137 C142 . . . . 0.4(13) ?
C127 C128 C137 C142 . . . . 176.2(9) ?
C135 C136 C138 C137 . . . . -173.4(9) ?
C131 C136 C138 C137 . . . . 1.8(15) ?
C135 C136 C138 C139 . . . . 6.0(14) ?
C131 C136 C138 C139 . . . . -178.9(9) ?
C142 C137 C138 C136 . . . . 175.2(9) ?
C128 C137 C138 C136 . . . . -6.8(14) ?
C142 C137 C138 C139 . . . . -4.1(14) ?
C128 C137 C138 C139 . . . . 173.8(9) ?
C136 C138 C139 C140 . . . . -179.4(9) ?
C137 C138 C139 C140 . . . . -0.1(14) ?
C136 C138 C139 C154 . . . . -0.1(14) ?
C137 C138 C139 C154 . . . . 179.3(8) ?
C138 C139 C140 C141 . . . . 3.2(13) ?
C154 C139 C140 C141 . . . . -176.1(8) ?
C138 C139 C140 C155 . . . . -174.5(9) ?
C154 C139 C140 C155 . . . . 6.1(13) ?
C155 C140 C141 C161 . . . . -3.4(13) ?
C139 C140 C141 C161 . . . . 178.8(8) ?
C155 C140 C141 C142 . . . . 175.7(8) ?
C139 C140 C141 C142 . . . . -2.1(13) ?
C161 C141 C142 C144 . . . . -3.2(13) ?
C140 C141 C142 C144 . . . . 177.8(8) ?
C161 C141 C142 C137 . . . . 177.0(8) ?
C140 C141 C142 C137 . . . . -2.1(13) ?
C138 C137 C142 C141 . . . . 5.2(14) ?
C128 C137 C142 C141 . . . . -172.7(9) ?
C138 C137 C142 C144 . . . . -174.6(9) ?
C128 C137 C142 C144 . . . . 7.5(13) ?
C128 C129 C143 C144 . . . . 20.1(14) ?
C130 C129 C143 C144 . . . . -157.0(9) ?
C128 C129 C143 C148 . . . . -162.0(9) ?
C130 C129 C143 C148 . . . . 20.8(15) ?
C148 C143 C144 C145 . . . . -5.4(14) ?
C129 C143 C144 C145 . . . . 172.5(9) ?
C148 C143 C144 C142 . . . . 170.1(9) ?
C129 C143 C144 C142 . . . . -12.0(14) ?
C141 C142 C144 C145 . . . . -5.8(14) ?
C137 C142 C144 C145 . . . . 174.0(9) ?
C141 C142 C144 C143 . . . . 178.8(9) ?
C137 C142 C144 C143 . . . . -1.4(14) ?
C143 C144 C145 C146 . . . . 9.0(15) ?
C142 C144 C145 C146 . . . . -166.4(10) ?
C143 C144 C145 C166 . . . . -171.0(9) ?
C142 C144 C145 C166 . . . . 13.6(14) ?
C144 C145 C146 C147 . . . . -6.6(16) ?
C166 C145 C146 C147 . . . . 173.4(9) ?
C145 C146 C147 C148 . . . . 0.4(16) ?
C145 C146 C147 C183 . . . . 174.9(10) ?
C146 C147 C148 C143 . . . . 3.3(16) ?
C183 C147 C148 C143 . . . . -170.9(10) ?
C144 C143 C148 C147 . . . . -0.9(15) ?
C129 C143 C148 C147 . . . . -178.7(9) ?
C134 C135 C149 C154 . . . . -173.6(10) ?
C136 C135 C149 C154 . . . . 3.5(15) ?
C134 C135 C149 C150 . . . . 10.3(16) ?
C136 C135 C149 C150 . . . . -172.7(9) ?
C154 C149 C150 C151 . . . . 0.8(16) ?
C135 C149 C150 C151 . . . . 177.1(10) ?
C149 C150 C151 C152 . . . . 2.2(17) ?
C149 C150 C151 C171 . . . . -178.8(10) ?
C150 C151 C152 C153 . . . . -3.2(17) ?
C171 C151 C152 C153 . . . . 177.8(10) ?
C151 C152 C153 C154 . . . . 1.1(16) ?
C151 C152 C153 C156 . . . . -177.3(10) ?
C150 C149 C154 C153 . . . . -2.9(15) ?
C135 C149 C154 C153 . . . . -179.1(9) ?
C150 C149 C154 C139 . . . . 178.4(9) ?
C135 C149 C154 C139 . . . . 2.2(14) ?
C152 C153 C154 C149 . . . . 1.9(15) ?
C156 C153 C154 C149 . . . . -179.6(9) ?
C152 C153 C154 C139 . . . . -179.3(9) ?
C156 C153 C154 C139 . . . . -0.8(14) ?
C138 C139 C154 C149 . . . . -4.0(13) ?
C140 C139 C154 C149 . . . . 175.4(9) ?
C138 C139 C154 C153 . . . . 177.3(9) ?
C140 C139 C154 C153 . . . . -3.4(13) ?
C141 C140 C155 C160 . . . . -1.3(13) ?
C139 C140 C155 C160 . . . . 176.5(8) ?
C141 C140 C155 C156 . . . . 177.7(8) ?
C139 C140 C155 C156 . . . . -4.5(13) ?
C160 C155 C156 C153 . . . . 179.2(9) ?
C140 C155 C156 C153 . . . . 0.2(14) ?
C160 C155 C156 C157 . . . . -5.0(14) ?
C140 C155 C156 C157 . . . . 176.0(9) ?
C154 C153 C156 C155 . . . . 2.4(15) ?
C152 C153 C156 C155 . . . . -179.2(9) ?
C154 C153 C156 C157 . . . . -173.1(10) ?
C152 C153 C156 C157 . . . . 5.2(16) ?
C155 C156 C157 C158 . . . . 0.2(16) ?
C153 C156 C157 C158 . . . . 175.9(10) ?
C156 C157 C158 C159 . . . . 3.3(17) ?
C156 C157 C158 C175 . . . . -176.2(10) ?
C157 C158 C159 C160 . . . . -2.2(16) ?
C175 C158 C159 C160 . . . . 177.3(10) ?
C156 C155 C160 C159 . . . . 6.0(13) ?
C140 C155 C160 C159 . . . . -175.0(9) ?
C156 C155 C160 C162 . . . . -176.7(8) ?
C140 C155 C160 C162 . . . . 2.4(13) ?
C158 C159 C160 C155 . . . . -2.4(15) ?
C158 C159 C160 C162 . . . . -179.8(9) ?
C140 C141 C161 C166 . . . . -177.0(8) ?
C142 C141 C161 C166 . . . . 4.0(13) ?
C140 C141 C161 C162 . . . . 7.0(13) ?
C142 C141 C161 C162 . . . . -172.0(8) ?
C141 C161 C162 C163 . . . . 175.6(8) ?
C166 C161 C162 C163 . . . . -0.5(12) ?
C141 C161 C162 C160 . . . . -5.8(13) ?
C166 C161 C162 C160 . . . . 178.0(8) ?
C155 C160 C162 C163 . . . . 179.6(8) ?
C159 C160 C162 C163 . . . . -3.2(14) ?
C155 C160 C162 C161 . . . . 1.1(13) ?
C159 C160 C162 C161 . . . . 178.3(9) ?
C161 C162 C163 C164 . . . . -3.1(13) ?
C160 C162 C163 C164 . . . . 178.5(9) ?
C162 C163 C164 C165 . . . . 7.2(14) ?
C162 C163 C164 C179 . . . . -175.4(8) ?
C163 C164 C165 C166 . . . . -7.8(14) ?
C179 C164 C165 C166 . . . . 174.8(9) ?
C164 C165 C166 C161 . . . . 4.4(14) ?
C164 C165 C166 C145 . . . . -175.6(9) ?
C141 C161 C166 C165 . . . . -176.2(9) ?
C162 C161 C166 C165 . . . . -0.1(13) ?
C141 C161 C166 C145 . . . . 3.7(13) ?
C162 C161 C166 C145 . . . . 179.8(8) ?
C144 C145 C166 C165 . . . . 167.5(9) ?
C146 C145 C166 C165 . . . . -12.6(14) ?
C144 C145 C166 C161 . . . . -12.5(13) ?
C146 C145 C166 C161 . . . . 167.5(9) ?
C134 C133 C167 C168 . . . . -81.0(18) ?
C132 C133 C167 C168 . . . . 98.6(17) ?
C134 C133 C167 C170 . . . . 159.4(16) ?
C132 C133 C167 C170 . . . . -21.(2) ?
C134 C133 C167 C169 . . . . 41.(2) ?
C132 C133 C167 C169 . . . . -139.3(18) ?
C152 C151 C171 C172 . . . . -31.3(16) ?
C150 C151 C171 C172 . . . . 149.7(13) ?
C152 C151 C171 C173 . . . . 94.8(14) ?
C150 C151 C171 C173 . . . . -84.2(14) ?
C152 C151 C171 C174 . . . . -149.2(11) ?
C150 C151 C171 C174 . . . . 31.8(15) ?
C159 C158 C175 C177 . . . . -58.4(15) ?
C157 C158 C175 C177 . . . . 121.1(13) ?
C159 C158 C175 C176 . . . . -178.7(11) ?
C157 C158 C175 C176 . . . . 0.8(17) ?
C159 C158 C175 C178 . . . . 61.3(14) ?
C157 C158 C175 C178 . . . . -119.2(12) ?
C165 C164 C179 C182 . . . . -9.9(13) ?
C163 C164 C179 C182 . . . . 172.8(9) ?
C165 C164 C179 C181 . . . . 112.7(11) ?
C163 C164 C179 C181 . . . . -64.6(12) ?
C165 C164 C179 C180 . . . . -127.3(10) ?
C163 C164 C179 C180 . . . . 55.4(12) ?
C148 C147 C183 C184 . . . . -134.1(10) ?
C146 C147 C183 C184 . . . . 51.7(12) ?
C148 C147 C183 C185 . . . . 103.1(12) ?
C146 C147 C183 C185 . . . . -71.2(12) ?
C148 C147 C183 C186 . . . . -14.4(14) ?
C146 C147 C183 C186 . . . . 171.3(10) ?
C130 C126 C187 C192 . . . . 71.1(11) ?
C125 C126 C187 C192 . . . . -109.4(11) ?
C130 C126 C187 C188 . . . . -101.9(10) ?
C125 C126 C187 C188 . . . . 77.7(12) ?
C192 C187 C188 C189 . . . . 6.1(13) ?
C126 C187 C188 C189 . . . . 178.9(8) ?
C192 C187 C188 C1 . . . . -169.5(8) ?
C126 C187 C188 C1 . . . . 3.2(12) ?
C6 C1 C188 C187 . . . . 98.7(11) ?
C2 C1 C188 C187 . . . . -71.2(11) ?
C6 C1 C188 C189 . . . . -76.6(13) ?
C2 C1 C188 C189 . . . . 113.5(10) ?
C187 C188 C189 C190 . . . . -9.2(12) ?
C1 C188 C189 C190 . . . . 165.9(8) ?
C187 C188 C189 C193 . . . . 171.4(8) ?
C1 C188 C189 C193 . . . . -13.5(13) ?
C188 C189 C190 C191 . . . . 5.2(12) ?
C193 C189 C190 C191 . . . . -175.4(7) ?
C188 C189 C190 C199 . . . . -173.7(7) ?
C193 C189 C190 C199 . . . . 5.7(12) ?
C189 C190 C191 C192 . . . . 1.8(11) ?
C199 C190 C191 C192 . . . . -179.3(7) ?
C189 C190 C191 C205 . . . . -175.0(7) ?
C199 C190 C191 C205 . . . . 3.9(11) ?
C188 C187 C192 C191 . . . . 1.2(13) ?
C126 C187 C192 C191 . . . . -171.6(8) ?
C190 C191 C192 C187 . . . . -5.2(12) ?
C205 C191 C192 C187 . . . . 171.7(8) ?
C190 C189 C193 C198 . . . . -4.3(13) ?
C188 C189 C193 C198 . . . . 175.0(8) ?
C190 C189 C193 C194 . . . . 171.9(9) ?
C188 C189 C193 C194 . . . . -8.7(13) ?
C198 C193 C194 C195 . . . . -5.0(15) ?
C189 C193 C194 C195 . . . . 178.6(10) ?
C193 C194 C195 C196 . . . . 3.4(17) ?
C193 C194 C195 C229 . . . . -174.0(11) ?
C194 C195 C196 C197 . . . . 0.(2) ?
C229 C195 C196 C197 . . . . 177.7(12) ?
C195 C196 C197 C198 . . . . -2.(2) ?
C195 C196 C197 C211 . . . . -179.8(12) ?
C196 C197 C198 C200 . . . . 179.5(12) ?
C211 C197 C198 C200 . . . . -2.3(17) ?
C196 C197 C198 C193 . . . . -0.1(18) ?
C211 C197 C198 C193 . . . . 178.1(10) ?
C194 C193 C198 C197 . . . . 3.3(14) ?
C189 C193 C198 C197 . . . . 179.8(9) ?
C194 C193 C198 C200 . . . . -176.4(9) ?
C189 C193 C198 C200 . . . . 0.2(14) ?
C191 C190 C199 C204 . . . . -3.6(12) ?
C189 C190 C199 C204 . . . . 175.3(7) ?
C191 C190 C199 C200 . . . . 178.1(8) ?
C189 C190 C199 C200 . . . . -2.9(12) ?
C204 C199 C200 C198 . . . . -179.6(8) ?
C190 C199 C200 C198 . . . . -1.3(13) ?
C204 C199 C200 C201 . . . . 0.7(13) ?
C190 C199 C200 C201 . . . . 179.0(9) ?
C197 C198 C200 C199 . . . . -177.0(10) ?
C193 C198 C200 C199 . . . . 2.6(14) ?
C197 C198 C200 C201 . . . . 2.7(16) ?
C193 C198 C200 C201 . . . . -177.7(10) ?
C199 C200 C201 C202 . . . . -1.3(16) ?
C198 C200 C201 C202 . . . . 179.0(10) ?
C199 C200 C201 C216 . . . . 179.9(10) ?
C198 C200 C201 C216 . . . . 0.2(17) ?
C200 C201 C202 C203 . . . . 1.0(18) ?
C216 C201 C202 C203 . . . . 179.8(11) ?
C200 C201 C202 C217 . . . . -179.0(11) ?
C216 C201 C202 C217 . . . . -0.2(19) ?
C201 C202 C203 C204 . . . . -0.1(17) ?
C217 C202 C203 C204 . . . . 179.9(11) ?
C201 C202 C203 C223 . . . . 179.8(11) ?
C217 C202 C203 C223 . . . . -0.2(17) ?
C202 C203 C204 C199 . . . . -0.5(14) ?
C223 C203 C204 C199 . . . . 179.6(9) ?
C202 C203 C204 C206 . . . . 180.0(9) ?
C223 C203 C204 C206 . . . . 0.1(14) ?
C200 C199 C204 C203 . . . . 0.2(12) ?
C190 C199 C204 C203 . . . . -178.1(8) ?
C200 C199 C204 C206 . . . . 179.7(7) ?
C190 C199 C204 C206 . . . . 1.4(12) ?
C190 C191 C205 C210 . . . . 176.7(8) ?
C192 C191 C205 C210 . . . . -0.1(12) ?
C190 C191 C205 C206 . . . . -2.0(11) ?
C192 C191 C205 C206 . . . . -178.8(7) ?
C210 C205 C206 C207 . . . . -2.3(11) ?
C191 C205 C206 C207 . . . . 176.4(7) ?
C210 C205 C206 C204 . . . . -179.0(8) ?
C191 C205 C206 C204 . . . . -0.3(11) ?
C203 C204 C206 C205 . . . . -179.9(8) ?
C199 C204 C206 C205 . . . . 0.5(11) ?
C203 C204 C206 C207 . . . . 3.4(12) ?
C199 C204 C206 C207 . . . . -176.2(7) ?
C205 C206 C207 C208 . . . . -0.8(12) ?
C204 C206 C207 C208 . . . . 175.9(8) ?
C205 C206 C207 C228 . . . . 176.7(8) ?
C204 C206 C207 C228 . . . . -6.6(12) ?
C228 C207 C208 C209 . . . . -174.9(9) ?
C206 C207 C208 C209 . . . . 2.6(13) ?
C207 C208 C209 C210 . . . . -1.2(14) ?
C207 C208 C209 C245 . . . . 178.7(9) ?
C206 C205 C210 C209 . . . . 3.9(13) ?
C191 C205 C210 C209 . . . . -174.8(8) ?
C208 C209 C210 C205 . . . . -2.1(14) ?
C245 C209 C210 C205 . . . . 178.0(9) ?
C196 C197 C211 C212 . . . . -0.7(17) ?
C198 C197 C211 C212 . . . . -178.9(10) ?
C196 C197 C211 C216 . . . . 177.3(11) ?
C198 C197 C211 C216 . . . . -0.9(16) ?
C216 C211 C212 C213 . . . . 0 ?
C197 C211 C212 C213 . . . . 178.0(13) ?
C211 C212 C213 C214 . . . . 0 ?
C211 C212 C213 C233 . . . . -179.(3) ?
C212 C213 C214 C215 . . . . 0 ?
C233 C213 C214 C215 . . . . 179.(2) ?
C213 C214 C215 C216 . . . . 0 ?
C213 C214 C215 C218 . . . . 179.3(16) ?
C214 C215 C216 C211 . . . . 0 ?
C218 C215 C216 C211 . . . . -179.3(16) ?
C214 C215 C216 C201 . . . . 178.3(13) ?
C218 C215 C216 C201 . . . . -1.0(17) ?
C212 C211 C216 C215 . . . . 0 ?
C197 C211 C216 C215 . . . . -178.0(13) ?
C212 C211 C216 C201 . . . . -178.3(13) ?
C197 C211 C216 C201 . . . . 3.8(15) ?
C202 C201 C216 C215 . . . . -0.5(17) ?
C200 C201 C216 C215 . . . . 178.3(10) ?
C202 C201 C216 C211 . . . . 177.8(11) ?
C200 C201 C216 C211 . . . . -3.4(16) ?
C203 C202 C217 C218 . . . . -177.5(11) ?
C201 C202 C217 C218 . . . . 2.5(17) ?
C203 C202 C217 C222 . . . . -3.1(17) ?
C201 C202 C217 C222 . . . . 176.9(11) ?
C222 C217 C218 C219 . . . . 0 ?
C202 C217 C218 C219 . . . . 174.4(14) ?
C222 C217 C218 C215 . . . . -178.4(17) ?
C202 C217 C218 C215 . . . . -4.0(17) ?
C216 C215 C218 C219 . . . . -175.0(10) ?
C214 C215 C218 C219 . . . . 5.7(16) ?
C216 C215 C218 C217 . . . . 3.(2) ?
C214 C215 C218 C217 . . . . -175.9(10) ?
C217 C218 C219 C220 . . . . 0 ?
C215 C218 C219 C220 . . . . 178.4(17) ?
C218 C219 C220 C221 . . . . 0 ?
C218 C219 C220 C237 . . . . -155.(4) ?
C219 C220 C221 C222 . . . . 0 ?
C237 C220 C221 C222 . . . . 154.(4) ?
C220 C221 C222 C217 . . . . 0 ?
C220 C221 C222 C224 . . . . 178.8(14) ?
C218 C217 C222 C221 . . . . 0 ?
C202 C217 C222 C221 . . . . -174.3(14) ?
C218 C217 C222 C224 . . . . -178.9(14) ?
C202 C217 C222 C224 . . . . 6.8(16) ?
C202 C203 C223 C224 . . . . -0.3(17) ?
C204 C203 C223 C224 . . . . 179.5(11) ?
C202 C203 C223 C228 . . . . 179.7(10) ?
C204 C203 C223 C228 . . . . -0.4(15) ?
C228 C223 C224 C225 . . . . 4.(2) ?
C203 C223 C224 C225 . . . . -175.6(12) ?
C228 C223 C224 C222 . . . . -176.0(11) ?
C203 C223 C224 C222 . . . . 4.0(19) ?
C221 C222 C224 C225 . . . . -6.5(19) ?
C217 C222 C224 C225 . . . . 172.3(12) ?
C221 C222 C224 C223 . . . . 173.8(11) ?
C217 C222 C224 C223 . . . . -7.3(18) ?
C223 C224 C225 C226 . . . . -2.(2) ?
C222 C224 C225 C226 . . . . 178.2(13) ?
C224 C225 C226 C227 . . . . -2.(2) ?
C224 C225 C226 C241 . . . . 175.3(13) ?
C225 C226 C227 C228 . . . . 4.0(18) ?
C241 C226 C227 C228 . . . . -173.1(10) ?
C226 C227 C228 C207 . . . . 178.6(10) ?
C226 C227 C228 C223 . . . . -1.9(16) ?
C208 C207 C228 C227 . . . . 3.3(14) ?
C206 C207 C228 C227 . . . . -174.2(9) ?
C208 C207 C228 C223 . . . . -176.2(9) ?
C206 C207 C228 C223 . . . . 6.3(13) ?
C224 C223 C228 C227 . . . . -2.3(16) ?
C203 C223 C228 C227 . . . . 177.6(10) ?
C224 C223 C228 C207 . . . . 177.2(11) ?
C203 C223 C228 C207 . . . . -2.8(15) ?
C194 C195 C229 C231 . . . . -131.3(15) ?
C196 C195 C229 C231 . . . . 51.2(17) ?
C194 C195 C229 C232 . . . . 2.1(19) ?
C196 C195 C229 C232 . . . . -175.3(14) ?
C194 C195 C229 C230 . . . . 116.5(15) ?
C196 C195 C229 C230 . . . . -61.0(16) ?
C225 C226 C241 C244 . . . . -178.5(13) ?
C227 C226 C241 C244 . . . . -1.3(17) ?
C225 C226 C241 C242 . . . . 60.2(16) ?
C227 C226 C241 C242 . . . . -122.7(13) ?
C225 C226 C241 C243 . . . . -61.2(16) ?
C227 C226 C241 C243 . . . . 115.9(14) ?
C208 C209 C245 C248 . . . . 6.4(15) ?
C210 C209 C245 C248 . . . . -173.7(11) ?
C208 C209 C245 C246 . . . . 126.7(11) ?
C210 C209 C245 C246 . . . . -53.5(14) ?
C208 C209 C245 C247 . . . . -115.1(11) ?
C210 C209 C245 C247 . . . . 64.8(13) ?
Cl1 C249 C250 Cl2 . . . . 179.(2) ?
